data_7231682
loop_
_publ_author_name
'Zhang, Jie'
'Gao, Ling-Ling'
'Zhai, Li-jun'
'Wang, Xiao-Qing'
'Fan, Li-Ming'
'Hu, Tuo-Ping'

_publ_section_title
;
 Gas adsorption, magnetic, and fluorescent sensing properties of four
 coordination polymers based on 1,3,5-tris(4-carbonylphenyloxy)benzene and
 bis(imidazole) linkers
;
_journal_issue 47
_journal_name_full CrystEngComm
_journal_page_first 7666
_journal_paper_doi 10.1039/C8CE01421C
_journal_volume 20
_journal_year 2018
_chemical_formula_moiety 'C184 H124 Cd6 N16 O40, C4 H8 O2'
_chemical_formula_sum 'C188 H132 Cd6 N16 O42'
_chemical_formula_weight 3961.55
_space_group_crystal_system monoclinic
_space_group_IT_number 15
_space_group_name_Hall '-C 2yc'
_space_group_name_H-M_alt 'C 1 2/c 1'
_symmetry_space_group_name_Hall '-C 2yc'
_symmetry_space_group_name_H-M 'C 1 2/c 1'
_atom_sites_solution_hydrogens mixed
_audit_creation_date 2017-09-23
_audit_creation_method
;
Olex2 1.2-beta
(compiled 2017.08.10 svn.r3458 for OlexSys, GUI svn.r5381)
;
_audit_update_record
;
2017-09-24 deposited with the CCDC.
2018-10-18 downloaded from the CCDC.
;
_cell_angle_alpha 90
_cell_angle_beta 90.0010(10)
_cell_angle_gamma 90
_cell_formula_units_Z 8
_cell_length_a 65.582(4)
_cell_length_b 30.419(2)
_cell_length_c 16.9367(10)
_cell_measurement_reflns_used 9646
_cell_measurement_temperature 150.15
_cell_measurement_theta_max 25.15
_cell_measurement_theta_min 2.29
_cell_volume 33788(4)
_computing_cell_refinement 'SAINT v8.37A (Bruker, 2015)'
_computing_data_reduction 'SAINT v8.37A (Bruker, 2015)'
_computing_molecular_graphics 'Olex2 (Dolomanov et al., 2009)'
_computing_publication_material 'Olex2 (Dolomanov et al., 2009)'
_computing_structure_refinement 'ShelXL (Sheldrick, 2015)'
_computing_structure_solution 'SHELXT 2014/5 (Sheldrick, 2014)'
_diffrn_ambient_temperature 150.15
_diffrn_measured_fraction_theta_full 0.999
_diffrn_measured_fraction_theta_max 0.999
_diffrn_measurement_device_type 'Bruker APEX-II CCD'
_diffrn_measurement_method '\f and \w scans'
_diffrn_radiation_type MoK\a
_diffrn_radiation_wavelength 0.71073
_diffrn_reflns_av_R_equivalents 0.1198
_diffrn_reflns_av_unetI/netI 0.0596
_diffrn_reflns_Laue_measured_fraction_full 0.999
_diffrn_reflns_Laue_measured_fraction_max 0.999
_diffrn_reflns_limit_h_max 78
_diffrn_reflns_limit_h_min -78
_diffrn_reflns_limit_k_max 36
_diffrn_reflns_limit_k_min -36
_diffrn_reflns_limit_l_max 20
_diffrn_reflns_limit_l_min -20
_diffrn_reflns_number 280982
_diffrn_reflns_point_group_measured_fraction_full 0.999
_diffrn_reflns_point_group_measured_fraction_max 0.999
_diffrn_reflns_theta_full 25.027
_diffrn_reflns_theta_max 25.027
_diffrn_reflns_theta_min 2.214
_diffrn_standards_number 0
_exptl_absorpt_coefficient_mu 0.829
_exptl_absorpt_correction_T_max 0.7360
_exptl_absorpt_correction_T_min 0.6945
_exptl_absorpt_correction_type multi-scan
_exptl_absorpt_process_details
'SADABS-2016/2 (Bruker,2016/2) was used for absorption correction. wR2(int) was 0.0799 before and 0.0712 after correction. The Ratio of minimum to maximum transmission is 0.9436. The \l/2 correction factor is Not present.'
_exptl_crystal_colour colourless
_exptl_crystal_colour_primary colourless
_exptl_crystal_density_diffrn 1.558
_exptl_crystal_description prism
_exptl_crystal_F_000 15967
_exptl_crystal_size_max 0.2
_exptl_crystal_size_mid 0.1
_exptl_crystal_size_min 0.1
_platon_squeeze_details
;
TITL mo_0921_0_C 1 2/c 1    R = 0.10
CELL   65.5820   30.4190   16.9367     90.00     90.00     90.00
SPGR C2/c
# Solvent Accessible Volume =      2925
# Electrons Found in S.A.V. =       450
# Note: Atoms in Void as Cxxx and Qxxx all others
C101 0.937 0.105 0.124 !       6.44 eA-3
Q102 0.312 0.096 0.797 !       4.46 eA-3
C103 0.401 0.143 0.104 !       3.24 eA-3
C104 0.423 0.108 0.216 !       3.16 eA-3
Q105 0.317 0.149 0.317 !       2.87 eA-3
Q106 0.371 0.255 0.416 !       2.57 eA-3
Q107 0.397 0.431 0.498 !       2.12 eA-3
Q108 0.406 0.421 0.263 !       2.06 eA-3
Q109 0.394 0.118 0.204 !       1.92 eA-3
Q110 0.400 0.422 0.471 !       1.92 eA-3
Q111 0.642 0.141 0.937 !       1.82 eA-3
Q112 0.108 0.326 0.906 !       1.82 eA-3
Q113 0.790 0.235 0.142 !       1.68 eA-3
Q114 0.227 0.056 0.754 !       1.67 eA-3
Q115 0.188 0.249 0.322 !       1.66 eA-3
Q116 0.895 0.415 0.655 !       1.64 eA-3
Q117 0.604 0.118 0.158 !       1.56 eA-3
Q118 0.402 0.099 0.154 !       1.55 eA-3
Q119 0.348 0.361 0.293 !       1.53 eA-3
Q120 0.401 0.140 0.167 !       1.47 eA-3
Q121 0.617 0.109 0.010 !       1.44 eA-3
Q122 0.398 0.104 0.314 !       1.42 eA-3
Q123 0.366 0.142 0.205 !       1.42 eA-3
Q124 0.600 0.366 0.292 !       1.38 eA-3
Q125 0.878 0.360 0.423 !       1.38 eA-3
Q126 0.973 0.217 0.376 !       1.37 eA-3
Q127 0.034 0.267 0.360 !       1.37 eA-3
Q128 0.574 0.243 0.372 !       1.35 eA-3
Q129 0.983 0.191 0.770 !       1.34 eA-3
Q130 0.878 0.208 0.985 !       1.33 eA-3
Q131 0.382 0.087 0.171 !       1.31 eA-3
Q132 0.874 0.132 0.280 !       1.31 eA-3
Q133 0.395 0.086 0.339 !       1.30 eA-3
Q134 0.756 0.337 0.380 !       1.30 eA-3
Q135 0.594 0.125 0.214 !       1.28 eA-3
Q136 0.351 0.350 0.320 !       1.28 eA-3
Q137 0.304 0.084 0.936 !       1.27 eA-3
C138 0.591 0.111 0.332 !       1.26 eA-3
Q139 0.293 0.499 0.342 !       1.26 eA-3
Q140 0.329 0.385 0.577 !       1.24 eA-3
Q141 0.469 0.018 0.533 !       1.24 eA-3
Q142 0.371 0.129 0.266 !       1.24 eA-3
C143 0.906 0.235 0.444 !       1.24 eA-3
Q144 0.597 0.091 0.252 !       1.23 eA-3
Q145 0.222 0.302 0.296 !       1.23 eA-3
Q146 0.354 0.107 0.350 !       1.22 eA-3
Q147 0.543 0.393 0.343 !       1.21 eA-3
Q148 0.864 0.142 0.295 !       1.21 eA-3
Q149 0.538 0.431 0.187 !       1.20 eA-3
Q150 0.742 0.404 0.002 !       1.19 eA-3
Q151 0.857 0.124 0.200 !       1.19 eA-3
Q152 0.387 0.110 0.237 !       1.19 eA-3
Q153 0.589 0.235-0.001 !       1.18 eA-3
Q154 0.281 0.140 0.839 !       1.18 eA-3
Q155 0.914 0.128 0.344 !       1.18 eA-3
Q156 0.563 0.220 0.140 !       1.17 eA-3
Q157 0.367 0.102 0.217 !       1.17 eA-3
Q158 0.972 0.064 0.109 !       1.17 eA-3
Q159 0.855 0.368 0.612 !       1.17 eA-3
Q160 0.036 0.336 0.407 !       1.17 eA-3
Q161 0.028 0.361 0.409 !       1.16 eA-3
Q162 0.830 0.092 0.423 !       1.15 eA-3
Q163 0.824 0.041 0.344 !       1.15 eA-3
Q164 0.191 0.198 0.213 !       1.15 eA-3
Q165 0.371 0.378 0.590 !       1.15 eA-3
Q166 0.041 0.439 0.370 !       1.15 eA-3
Q167 0.069 0.464 0.448 !       1.15 eA-3
Q168 0.693 0.344 0.238 !       1.14 eA-3
Q169 0.228 0.133 0.162 !       1.14 eA-3
Q170 0.461 0.126 0.597 !       1.14 eA-3
Q171 0.616 0.473 0.092 !       1.14 eA-3
Q172 0.383 0.383 0.534 !       1.14 eA-3
Q173 0.548 0.118 0.178 !       1.14 eA-3
Q174 0.283 0.422 0.402 !       1.14 eA-3
Q175 0.637 0.148 0.136 !       1.14 eA-3
Q176 0.583 0.093 0.238 !       1.13 eA-3
Q177 0.265 0.016 0.498 !       1.13 eA-3
Q178 0.446 0.431 0.014 !       1.13 eA-3
Q179 0.628 0.083 0.360 !       1.13 eA-3
Q180 0.860 0.045 0.434 !       1.13 eA-3
Q181 0.838 0.469 0.129 !       1.13 eA-3
Q182 0.395 0.392 0.761 !       1.12 eA-3
Q183 0.783 0.078 0.911 !       1.12 eA-3
Q184 0.129 0.172 0.253 !       1.12 eA-3
Q185 0.461 0.350 0.106 !       1.12 eA-3
Q186 0.279 0.094 0.078 !       1.12 eA-3
Q187 0.598 0.159 0.120 !       1.11 eA-3
Q188 0.605 0.150 0.245 !       1.11 eA-3
Q189 0.776 0.083 0.753 !       1.11 eA-3
Q190 0.101 0.165 0.146 !       1.11 eA-3
Q191 0.952 0.226 0.663 !       1.11 eA-3
Q192 0.137 0.158 0.447 !       1.11 eA-3
Q193 0.846 0.158 0.219 !       1.11 eA-3
Q194 0.871 0.172 0.253 !       1.11 eA-3
Q195 0.193 0.374 0.087 !       1.10 eA-3
Q196 0.948 0.118 0.285 !       1.10 eA-3
Q197 0.079 0.393 0.516 !       1.09 eA-3
Q198 0.335 0.142 0.123 !       1.09 eA-3
Q199 0.700 0.385 0.814 !       1.09 eA-3
;
_refine_diff_density_max 2.359
_refine_diff_density_min -2.745
_refine_diff_density_rms 0.165
_refine_ls_extinction_method none
_refine_ls_goodness_of_fit_ref 1.077
_refine_ls_hydrogen_treatment constr
_refine_ls_matrix_type full
_refine_ls_number_parameters 2437
_refine_ls_number_reflns 29843
_refine_ls_number_restraints 2568
_refine_ls_restrained_S_all 1.042
_refine_ls_R_factor_all 0.1337
_refine_ls_R_factor_gt 0.0870
_refine_ls_shift/su_max 0.002
_refine_ls_shift/su_mean 0.000
_refine_ls_structure_factor_coef Fsqd
_refine_ls_weighting_details 'w=1/[\s^2^(Fo^2^)+(0.0783P)^2^+927.5900P] where P=(Fo^2^+2Fc^2^)/3'
_refine_ls_weighting_scheme calc
_refine_ls_wR_factor_gt 0.1907
_refine_ls_wR_factor_ref 0.2232
_reflns_Friedel_coverage 0.000
_reflns_number_gt 20536
_reflns_number_total 29843
_reflns_threshold_expression 'I > 2\s(I)'
_cod_data_source_file c8ce01421c2.cif
_cod_data_source_block mo_0921_0_0ma_sq
_cod_depositor_comments 'Adding full bibliography for 7231679--7231682.cif.'
_cod_database_code 7231682
_shelx_shelxl_version_number 2016/6
_shelx_space_group_comment
;
The symmetry employed for this shelxl refinement is uniquely defined
by the following loop, which should always be used as a source of
symmetry information in preference to the above space-group names.
They are only intended as comments.
;
_shelx_estimated_absorpt_t_max 0.922
_shelx_estimated_absorpt_t_min 0.852
_olex2_refinement_description
;
1. Fixed Uiso
 At 1.2 times of:
  All C(H) groups, All C(H,H) groups
 At 1.5 times of:
  All O(H,H) groups
2. Restrained distances
 C162-C161 = C163-C164
 1.5 with sigma of 0.02
 C1K-C167 = C167-C1L
 2.2 with sigma of 0.02
 C184-C167 = C167-C183
 2.2 with sigma of 0.02
3. Uiso/Uaniso restraints and constraints
Uanis(C82) \\sim Ueq, Uanis(C83) \\sim Ueq, Uanis(C85) \\sim Ueq, Uanis(C86)
\\sim Ueq, Uanis(C82A) \\sim Ueq, Uanis(C83A) \\sim Ueq, Uanis(C85A) \\sim Ueq,
Uanis(C86A) \\sim Ueq: with sigma of 0.01 and sigma for terminal atoms of 0.02
Uanis(C174) \\sim Ueq, Uanis(C175) \\sim Ueq, Uanis(C176) \\sim Ueq,
Uanis(C178) \\sim Ueq, Uanis(C179) \\sim Ueq, Uanis(C1A) \\sim Ueq, Uanis(C1B)
\\sim Ueq, Uanis(C1C) \\sim Ueq, Uanis(C1D) \\sim Ueq: with sigma of 0.01 and
sigma for terminal atoms of 0.02
Uanis(C163) \\sim Ueq, Uanis(C164) \\sim Ueq, Uanis(C161) \\sim Ueq,
Uanis(C162) \\sim Ueq, Uanis(O35) \\sim Ueq, Uanis(O36) \\sim Ueq: with sigma
of 0.001 and sigma for terminal atoms of 0.002
Uanis(C97A) \\sim Ueq: with sigma of 0.01 and sigma for terminal atoms of 0.02
Uanis(C184) \\sim Ueq: with sigma of 0.01 and sigma for terminal atoms of 0.02
4. Rigid body (RIGU) restrains
 O35, O36, O37, C161, C162, C163, C164, Cd5
 with sigma for 1-2 distances of 0.0001 and sigma for 1-3 distances of 0.0001
 All non-hydrogen atoms
 with sigma for 1-2 distances of 0.004 and sigma for 1-3 distances of 0.004
5. Others
 Sof(C1A)=Sof(H1A)=Sof(C1B)=Sof(H1B)=Sof(C1C)=Sof(H1C)=Sof(C1D)=Sof(H1D)=1-
 FVAR(1)
 Sof(C175)=Sof(H175)=Sof(C176)=Sof(H176)=Sof(C178)=Sof(H178)=Sof(C179)=
 Sof(H179)=FVAR(1)
 Sof(C82A)=Sof(H82A)=Sof(C83A)=Sof(H83A)=Sof(C85A)=Sof(H85A)=Sof(C86A)=
 Sof(H86A)=1-FVAR(2)
 Sof(C82)=Sof(H82)=Sof(C83)=Sof(H83)=Sof(C85)=Sof(H85)=Sof(C86)=Sof(H86)=FVAR(2)
 Sof(C1E)=Sof(H1E)=Sof(C1F)=Sof(H1F)=Sof(C1G)=Sof(H1G)=Sof(C1H)=Sof(H1H)=1-
 FVAR(3)
 Sof(C138)=Sof(H138)=Sof(C139)=Sof(H139)=Sof(C141)=Sof(H141)=Sof(C142)=
 Sof(H142)=FVAR(3)
 Sof(C1I)=Sof(H1I)=Sof(C1J)=Sof(H1J)=1-FVAR(4)
 Sof(C150)=Sof(H150)=Sof(C151)=Sof(H151)=FVAR(4)
 Sof(C1K)=Sof(H1K)=Sof(C1L)=Sof(H1L)=1-FVAR(5)
 Sof(C183)=Sof(H183)=Sof(C184)=Sof(H184)=FVAR(5)
 Sof(C97A)=Sof(H97A)=Sof(C96A)=Sof(H96A)=1-FVAR(6)
 Sof(C96)=Sof(H96)=Sof(C97)=Sof(H97)=FVAR(6)
6.a Riding coordinates:
 O37(H37A,H37B), O39(H39A,H39B)
6.b Secondary CH2 refined with riding coordinates:
 C161(H16A,H16B), C162(H16C,H16D), C163(H16E,H16F), C164(H16G,H16H), C185(H18A,
 H18B), C186(H18C,H18D), C187(H18E,H18F), C188(H18G,H18H)
6.c Aromatic/amide H refined with riding coordinates:
 C3(H3), C4(H4), C6(H6), C7(H7), C9(H9), C11(H11), C13(H13), C15(H15),
 C16(H16), C19(H19), C20(H20), C30(H30), C31(H31), C33(H33), C34(H34), C36(H36),
  C37(H37), C40(H40), C41(H41), C43(H43), C44(H44), C46(H46), C48(H48),
 C50(H50), C52(H52), C53(H53), C56(H56), C57(H57), C59(H59), C60(H60), C63(H63),
  C64(H64), C67(H67), C68(H68), C70(H70), C71(H71), C73(H73), C76(H76),
 C77(H77), C80(H80), C82(H82), C83(H83), C85(H85), C86(H86), C88(H88), C89(H89),
  C91(H91), C92(H92), C93(H93), C94(H94), C95(H95), C96(H96), C97(H97),
 C98(H98), C99(H99), C100(H100), C102(H102), C103(H103), C105(H105), C106(H106),
  C108(H108), C109(H109), C111(H111), C112(H112), C113(H113), C114(H114),
 C115(H115), C116(H116), C117(H117), C120(H120), C121(H121), C123(H123),
 C124(H124), C126(H126), C128(H128), C130(H130), C132(H132), C133(H133),
 C136(H136), C138(H138), C139(H139), C141(H141), C142(H142), C144(H144),
 C145(H145), C147(H147), C148(H148), C149(H149), C150(H150), C151(H151),
 C152(H152), C153(H153), C154(H154), C155(H155), C157(H157), C158(H158),
 C165(H165), C166(H166), C167(H167), C169(H169), C170(H170), C172(H172),
 C173(H173), C175(H175), C176(H176), C178(H178), C179(H179), C180(H180),
 C181(H181), C182(H182), C183(H183), C184(H184), C1A(H1A), C1B(H1B), C1C(H1C),
 C1D(H1D), C82A(H82A), C83A(H83A), C85A(H85A), C86A(H86A), C1E(H1E), C1F(H1F),
 C1G(H1G), C1H(H1H), C1I(H1I), C1J(H1J), C1K(H1K), C1L(H1L), C97A(H97A),
 C96A(H96A)
;
_platon_squeeze_void_probe_radius 1.20
_olex2_submission_special_instructions 'No special instructions were received'

loop_
_space_group_symop_operation_xyz
'x, y, z'
'-x, y, -z+1/2'
'x+1/2, y+1/2, z'
'-x+1/2, y+1/2, -z+1/2'
'-x, -y, -z'
'x, -y, z-1/2'
'-x+1/2, -y+1/2, -z'
'x+1/2, -y+1/2, z-1/2'

loop_
_atom_site_label
_atom_site_type_symbol
_atom_site_fract_x
_atom_site_fract_y
_atom_site_fract_z
_atom_site_U_iso_or_equiv
_atom_site_adp_type
_atom_site_occupancy
_atom_site_site_symmetry_order
_atom_site_calc_flag
_atom_site_refinement_flags_posn
_atom_site_refinement_flags_adp
_atom_site_refinement_flags_occupancy
_atom_site_disorder_assembly
_atom_site_disorder_group
Cd1 Cd 0.14687(2) 0.11957(2) -0.30509(4) 0.02454(16) Uani 1 1 d . U . . .
Cd2 Cd 0.37133(2) 0.37536(2) 0.08931(4) 0.02273(15) Uani 1 1 d . U . . .
Cd3 Cd 0.60045(2) 0.88937(2) 0.30518(4) 0.03079(17) Uani 1 1 d . U . . .
Cd4 Cd 0.37349(2) 0.87441(2) 0.39186(4) 0.03529(18) Uani 1 1 d . U . . .
Cd5 Cd 0.64748(2) 0.85107(3) 0.48258(5) 0.0529(2) Uani 1 1 d . U . . .
Cd6 Cd 0.59682(2) 0.56386(2) 0.59200(4) 0.03490(18) Uani 1 1 d . U . . .
O1 O 0.44393(9) 0.8071(2) 0.7197(5) 0.0442(18) Uani 1 1 d . U . . .
O2 O 0.50881(9) 0.8566(2) 0.6472(4) 0.0322(15) Uani 1 1 d . U . . .
O3 O 0.56841(9) 0.8651(2) 0.3522(4) 0.0371(15) Uani 1 1 d . U . . .
O4 O 0.58863(9) 0.8913(2) 0.4444(4) 0.0402(16) Uani 1 1 d . U . . .
O5 O 0.49076(9) 0.7027(2) 0.6179(4) 0.0302(14) Uani 1 1 d . U . . .
O6 O 0.57627(9) 0.6191(2) 0.5286(4) 0.0319(14) Uani 1 1 d . U . . .
O7 O 0.57704(10) 0.6124(2) 0.6578(4) 0.0355(15) Uani 1 1 d . U . . .
O8 O 0.76367(9) 1.1082(2) 0.1519(4) 0.0346(15) Uani 1 1 d . U . . .
O9 O 0.82307(9) 1.0911(2) -0.1424(4) 0.0346(15) Uani 1 1 d . U . . .
O10 O 0.84449(9) 1.1170(2) -0.0546(4) 0.0391(16) Uani 1 1 d . U . . .
O11 O 0.37831(8) 0.6528(2) 0.7225(3) 0.0278(13) Uani 1 1 d . U . . .
O12 O 0.48159(9) 0.6423(2) 0.3434(3) 0.0280(13) Uani 1 1 d . U . . .
O13 O 0.54921(9) 0.6915(2) 0.3323(4) 0.0358(15) Uani 1 1 d . U . . .
O14 O 0.62280(14) 0.8009(3) 0.4681(6) 0.081(3) Uani 1 1 d . U . . .
O15 O 0.62040(9) 0.8347(2) 0.3517(5) 0.0441(17) Uani 1 1 d . U . . .
O16 O 0.49669(9) 0.7970(2) 0.3785(4) 0.0336(15) Uani 1 1 d . U . . .
O17 O 0.40511(9) 0.8555(2) 0.3193(4) 0.0377(15) Uani 1 1 d . U . . .
O18 O 0.40235(10) 0.8301(2) 0.4404(4) 0.0452(18) Uani 1 1 d . U . . .
O19 O 0.38921(9) 0.6182(2) 0.4548(4) 0.0400(17) Uani 1 1 d . U . . .
O20 O 0.40242(10) 0.6545(2) 0.5548(4) 0.0409(17) Uani 1 1 d . U . . .
O21 O 0.84199(8) 0.9043(2) 0.1795(3) 0.0281(13) Uani 1 1 d . U . . .
O22 O 0.74819(8) 0.9529(2) 0.1380(4) 0.0273(13) Uani 1 1 d . U . . .
O23 O 0.69823(9) 1.0600(2) 0.2152(5) 0.0428(18) Uani 1 1 d . U . . .
O24 O 0.62832(9) 0.9155(2) 0.2303(4) 0.0371(15) Uani 1 1 d . U . . .
O25 O 0.62561(9) 0.9441(2) 0.3482(4) 0.0388(16) Uani 1 1 d . U . . .
O26 O 0.84029(8) 0.9073(2) 0.0506(3) 0.0313(14) Uani 1 1 d . U . . .
O27 O 0.62699(9) 0.5590(2) 0.6793(4) 0.0333(14) Uani 1 1 d . U . . .
O28 O 0.69577(9) 0.4093(2) 0.6812(4) 0.0354(15) Uani 1 1 d . U . . .
O29 O 0.76416(10) 0.3738(2) 0.6449(5) 0.0430(18) Uani 1 1 d . U . . .
O30 O 0.84032(10) 0.4015(2) 0.4169(4) 0.0426(17) Uani 1 1 d . U . . .
O31 O 0.85427(10) 0.3627(2) 0.5127(4) 0.0403(16) Uani 1 1 d . U . . .
O32 O 0.74295(9) 0.5265(2) 0.6310(4) 0.0290(13) Uani 1 1 d . U . . .
O33 O 0.83008(10) 0.6170(2) 0.6067(4) 0.0412(16) Uani 1 1 d . U . . .
O34 O 0.82477(11) 0.6002(3) 0.4813(5) 0.052(2) Uani 1 1 d . U . . .
O35 O 0.63900(14) 0.8485(3) 0.6216(5) 0.0657(6) Uani 1 1 d . U . . .
O36 O 0.63301(15) 0.8582(3) 0.7874(5) 0.0722(8) Uani 1 1 d . U . . .
O37 O 0.62700(11) 0.9108(3) 0.4970(5) 0.0574(14) Uani 1 1 d . U . . .
H37A H 0.631715 0.934918 0.466871 0.086 Uiso 1 1 d R . . . .
H37B H 0.615765 0.906688 0.470681 0.086 Uiso 1 1 d R . . . .
O38 O 0.61054(10) 0.5006(2) 0.6377(5) 0.0504(19) Uani 1 1 d . U . . .
O39 O 0.62093(12) 0.5729(3) 0.5003(4) 0.057(2) Uani 1 1 d . U . . .
H39A H 0.633089 0.577520 0.520531 0.086 Uiso 1 1 d R . . . .
H39B H 0.618979 0.591410 0.465571 0.086 Uiso 1 1 d R . . . .
O40 O 0.37998(10) 0.6669(2) 0.8499(4) 0.0419(17) Uani 1 1 d . U . . .
N1 N 0.58176(12) 0.9472(3) 0.2564(5) 0.0419(19) Uani 1 1 d . U . . .
N2 N 0.55547(13) 0.9795(3) 0.2013(6) 0.053(2) Uani 1 1 d . U . . .
N3 N 0.41529(13) 1.0351(3) 0.0101(6) 0.048(2) Uani 1 1 d . U . . .
N4 N 0.38992(12) 1.0681(3) -0.0505(5) 0.041(2) Uani 1 1 d . U . . .
N5 N 0.38913(10) 0.4350(3) 0.1309(4) 0.0270(15) Uani 1 1 d . U . . .
N6 N 0.41548(11) 0.4690(3) 0.1844(4) 0.0296(16) Uani 1 1 d . U . . .
N7 N 0.54619(11) 0.4925(3) 0.4761(4) 0.0308(16) Uani 1 1 d . U . . .
N8 N 0.57346(11) 0.5182(2) 0.5359(4) 0.0308(16) Uani 1 1 d . U . . .
N9 N 0.35882(14) 0.8155(3) 0.3323(6) 0.054(2) Uani 1 1 d . U . . .
N10 N 0.33552(14) 0.7786(3) 0.2678(6) 0.056(2) Uani 1 1 d . U . . .
N11 N 0.19788(18) 0.7390(3) 0.0414(7) 0.067(3) Uani 1 1 d . U . . .
N12 N 0.16930(18) 0.7060(3) 0.0053(8) 0.077(3) Uani 1 1 d . U . . .
N13 N 0.16768(11) 0.1795(3) -0.2780(5) 0.0343(17) Uani 1 1 d . U . . .
N14 N 0.19460(12) 0.2116(3) -0.2287(6) 0.044(2) Uani 1 1 d . U . . .
N15 N 0.33001(13) 0.2693(3) 0.0110(5) 0.0387(18) Uani 1 1 d . U . . .
N16 N 0.35449(12) 0.3108(3) 0.0596(4) 0.0363(17) Uani 1 1 d . U . . .
C1 C 0.38580(13) 0.6733(3) 0.7804(5) 0.0284(18) Uani 1 1 d . U . . .
C2 C 0.40138(13) 0.7081(3) 0.7647(5) 0.0313(19) Uani 1 1 d . U . . .
C3 C 0.40593(13) 0.7203(3) 0.6877(5) 0.032(2) Uani 1 1 d . U . . .
H3 H 0.399397 0.705543 0.645139 0.038 Uiso 1 1 calc R . . . .
C4 C 0.42006(13) 0.7540(3) 0.6713(6) 0.036(2) Uani 1 1 d . U . . .
H4 H 0.422688 0.763209 0.618687 0.044 Uiso 1 1 calc R . . . .
C5 C 0.42989(13) 0.7730(3) 0.7343(6) 0.035(2) Uani 1 1 d . U . . .
C6 C 0.42628(15) 0.7608(3) 0.8108(6) 0.041(2) Uani 1 1 d . U . . .
H6 H 0.433700 0.773882 0.852866 0.049 Uiso 1 1 calc R . . . .
C7 C 0.41164(15) 0.7290(4) 0.8262(6) 0.041(2) Uani 1 1 d . U . . .
H7 H 0.408577 0.721322 0.879236 0.049 Uiso 1 1 calc R . . . .
C8 C 0.46262(13) 0.7963(3) 0.6868(5) 0.0282(18) Uani 1 1 d . U . . .
C9 C 0.46779(13) 0.7536(3) 0.6663(5) 0.0257(18) Uani 1 1 d . U . . .
H9 H 0.458291 0.730245 0.671998 0.031 Uiso 1 1 calc R . . . .
C10 C 0.48698(13) 0.7461(3) 0.6376(5) 0.0243(17) Uani 1 1 d . U . . .
C11 C 0.50142(13) 0.7790(3) 0.6292(5) 0.0266(18) Uani 1 1 d . U . . .
H11 H 0.514812 0.772901 0.610812 0.032 Uiso 1 1 calc R . . . .
C12 C 0.49542(13) 0.8212(3) 0.6487(5) 0.0248(17) Uani 1 1 d . U . . .
C13 C 0.47624(13) 0.8305(3) 0.6775(5) 0.0288(19) Uani 1 1 d . U . . .
H13 H 0.472488 0.859761 0.690567 0.035 Uiso 1 1 calc R . . . .
C14 C 0.52455(13) 0.8568(3) 0.5921(5) 0.0283(18) Uani 1 1 d . U . . .
C15 C 0.52029(14) 0.8511(3) 0.5129(5) 0.0300(19) Uani 1 1 d . U . . .
H15 H 0.506887 0.843921 0.496017 0.036 Uiso 1 1 calc R . . . .
C16 C 0.53597(13) 0.8560(3) 0.4584(5) 0.0303(19) Uani 1 1 d . U . . .
H16 H 0.533289 0.851631 0.403792 0.036 Uiso 1 1 calc R . . . .
C17 C 0.55550(13) 0.8671(3) 0.4829(5) 0.0275(18) Uani 1 1 d . U . . .
C18 C 0.57206(13) 0.8748(3) 0.4234(6) 0.0299(18) Uani 1 1 d . U . . .
C19 C 0.55931(13) 0.8721(3) 0.5630(5) 0.031(2) Uani 1 1 d . U . . .
H19 H 0.572655 0.879369 0.580575 0.038 Uiso 1 1 calc R . . . .
C20 C 0.54374(14) 0.8666(3) 0.6176(5) 0.031(2) Uani 1 1 d . U . . .
H20 H 0.546433 0.869662 0.672485 0.037 Uiso 1 1 calc R . . . .
C21 C 0.51094(12) 0.6879(3) 0.6121(5) 0.0251(17) Uani 1 1 d . U . . .
C22 C 0.52226(15) 0.6837(3) 0.6802(6) 0.035(2) Uani 1 1 d . U . . .
C23 C 0.54179(15) 0.6651(3) 0.6751(6) 0.039(2) Uani 1 1 d . U . . .
C24 C 0.54907(13) 0.6502(3) 0.6020(5) 0.0305(19) Uani 1 1 d . U . . .
C25 C 0.56886(13) 0.6268(3) 0.5946(5) 0.0286(17) Uani 1 1 d . U . . .
C26 C 0.53727(13) 0.6550(3) 0.5341(6) 0.0304(19) Uani 1 1 d . U . . .
C27 C 0.51783(13) 0.6745(3) 0.5401(5) 0.0305(19) Uani 1 1 d . U . . .
C28 C 0.82696(13) 1.1036(3) -0.0736(5) 0.0287(18) Uani 1 1 d . U . . .
C29 C 0.81035(13) 1.1037(3) -0.0133(5) 0.0279(19) Uani 1 1 d . U . . .
C30 C 0.79046(13) 1.0929(3) -0.0350(5) 0.0265(18) Uani 1 1 d . U . . .
H30 H 0.787736 1.084123 -0.087853 0.032 Uiso 1 1 calc R . . . .
C31 C 0.77478(13) 1.0945(3) 0.0183(5) 0.032(2) Uani 1 1 d . U . . .
H31 H 0.761182 1.088394 0.002431 0.039 Uiso 1 1 calc R . . . .
C32 C 0.77913(13) 1.1054(3) 0.0960(5) 0.0281(18) Uani 1 1 d . U . . .
C33 C 0.79841(14) 1.1162(3) 0.1190(6) 0.037(2) Uani 1 1 d . U . . .
H33 H 0.801030 1.124359 0.172228 0.045 Uiso 1 1 calc R . . . .
C34 C 0.81426(14) 1.1153(4) 0.0641(5) 0.039(2) Uani 1 1 d . U . . .
H34 H 0.827725 1.122737 0.079964 0.046 Uiso 1 1 calc R . . . .
C35 C 0.75046(13) 1.0727(3) 0.1572(5) 0.0244(17) Uani 1 1 d . U . . .
C36 C 0.73073(13) 1.0823(3) 0.1797(5) 0.0296(19) Uani 1 1 d . U . . .
H36 H 0.726460 1.111805 0.187811 0.035 Uiso 1 1 calc R . . . .
C37 C 0.75716(13) 1.0302(3) 0.1448(5) 0.0272(18) Uani 1 1 d . U . . .
H37 H 0.770896 1.024310 0.130500 0.033 Uiso 1 1 calc R . . . .
C38 C 0.40337(13) 0.6388(3) 0.4870(6) 0.0280(18) Uani 1 1 d . U . . .
C39 C 0.42388(12) 0.6427(3) 0.4463(5) 0.0249(17) Uani 1 1 d . U . . .
C40 C 0.44057(13) 0.6594(3) 0.4887(5) 0.0294(19) Uani 1 1 d . U . . .
H40 H 0.438694 0.670397 0.540729 0.035 Uiso 1 1 calc R . . . .
C41 C 0.45962(13) 0.6598(3) 0.4549(5) 0.0265(18) Uani 1 1 d . U . . .
H41 H 0.470966 0.669944 0.484614 0.032 Uiso 1 1 calc R . . . .
C42 C 0.46247(12) 0.6457(3) 0.3790(5) 0.0254(18) Uani 1 1 d . U . . .
C43 C 0.44601(13) 0.6297(3) 0.3344(5) 0.030(2) Uani 1 1 d . U . . .
H43 H 0.447937 0.619963 0.281653 0.036 Uiso 1 1 calc R . . . .
C44 C 0.42698(13) 0.6285(3) 0.3691(5) 0.0291(19) Uani 1 1 d . U . . .
H44 H 0.415729 0.617720 0.339518 0.035 Uiso 1 1 calc R . . . .
C45 C 0.49482(12) 0.6775(3) 0.3488(5) 0.0232(16) Uani 1 1 d . U . . .
C46 C 0.48786(12) 0.7201(3) 0.3600(5) 0.0243(17) Uani 1 1 d . U . . .
H46 H 0.473689 0.726169 0.364369 0.029 Uiso 1 1 calc R . . . .
C47 C 0.50214(13) 0.7536(3) 0.3648(5) 0.0247(17) Uani 1 1 d . U . . .
C48 C 0.52283(12) 0.7455(3) 0.3579(5) 0.0253(17) Uani 1 1 d . U . . .
H48 H 0.532517 0.768532 0.362458 0.030 Uiso 1 1 calc R . . . .
C49 C 0.52895(12) 0.7025(3) 0.3443(5) 0.0227(16) Uani 1 1 d . U . . .
C50 C 0.51548(12) 0.6681(3) 0.3396(5) 0.0242(17) Uani 1 1 d . U . . .
H50 H 0.520068 0.638945 0.330449 0.029 Uiso 1 1 calc R . . . .
C51 C 0.56457(12) 0.7228(3) 0.3501(6) 0.0291(18) Uani 1 1 d . U . . .
C52 C 0.56866(15) 0.7333(3) 0.4274(6) 0.038(2) Uani 1 1 d . U . . .
H52 H 0.560467 0.721905 0.468968 0.045 Uiso 1 1 calc R . . . .
C53 C 0.58483(15) 0.7605(3) 0.4433(6) 0.040(2) Uani 1 1 d . U . . .
H53 H 0.588088 0.767635 0.496431 0.048 Uiso 1 1 calc R . . . .
C54 C 0.59639(13) 0.7775(3) 0.3825(6) 0.034(2) Uani 1 1 d . U . . .
C55 C 0.61436(15) 0.8069(4) 0.4021(8) 0.050(3) Uani 1 1 d . U . . .
C56 C 0.59200(14) 0.7670(3) 0.3060(6) 0.039(2) Uani 1 1 d . U . . .
H56 H 0.600041 0.778736 0.264402 0.047 Uiso 1 1 calc R . . . .
C57 C 0.57586(14) 0.7392(3) 0.2890(6) 0.034(2) Uani 1 1 d . U . . .
H57 H 0.572688 0.731752 0.235944 0.041 Uiso 1 1 calc R . . . .
C58 C 0.47600(12) 0.8062(3) 0.3792(6) 0.0271(18) Uani 1 1 d . U . . .
C59 C 0.46680(13) 0.8188(3) 0.3098(5) 0.0295(19) Uani 1 1 d . U . . .
H59 H 0.474492 0.820954 0.262399 0.035 Uiso 1 1 calc R . . . .
C60 C 0.44639(13) 0.8283(3) 0.3101(5) 0.0307(19) Uani 1 1 d . U . . .
H60 H 0.439953 0.836844 0.262266 0.037 Uiso 1 1 calc R . . . .
C61 C 0.43463(13) 0.8256(3) 0.3801(6) 0.0309(19) Uani 1 1 d . U . . .
C62 C 0.41260(13) 0.8378(3) 0.3792(6) 0.0300(18) Uani 1 1 d . U . . .
C63 C 0.44449(14) 0.8141(4) 0.4494(6) 0.039(2) Uani 1 1 d . U . . .
H63 H 0.437020 0.812718 0.497425 0.047 Uiso 1 1 calc R . . . .
C64 C 0.46513(14) 0.8046(3) 0.4493(6) 0.036(2) Uani 1 1 d . U . . .
H64 H 0.471818 0.797015 0.497169 0.044 Uiso 1 1 calc R . . . .
C65 C 0.83241(12) 0.9109(3) 0.1169(5) 0.0197(15) Uani 1 1 d . U . . .
C66 C 0.80996(12) 0.9232(3) 0.1226(5) 0.0194(16) Uani 1 1 d . U . . .
C67 C 0.80127(11) 0.9319(3) 0.1955(5) 0.0202(16) Uani 1 1 d . U . . .
H67 H 0.809400 0.931334 0.241883 0.024 Uiso 1 1 calc R . . . .
C68 C 0.78049(12) 0.9416(3) 0.2003(5) 0.0243(17) Uani 1 1 d . U . . .
H68 H 0.774318 0.947113 0.250094 0.029 Uiso 1 1 calc R . . . .
C69 C 0.76911(12) 0.9431(3) 0.1327(5) 0.0225(17) Uani 1 1 d . U . . .
C70 C 0.77731(12) 0.9342(3) 0.0596(5) 0.0272(19) Uani 1 1 d . U . . .
H70 H 0.769045 0.934701 0.013545 0.033 Uiso 1 1 calc R . . . .
C71 C 0.79818(12) 0.9243(3) 0.0547(5) 0.028(2) Uani 1 1 d . U . . .
H71 H 0.804224 0.918398 0.004900 0.034 Uiso 1 1 calc R . . . .
C72 C 0.74304(13) 0.9964(3) 0.1539(5) 0.0255(17) Uani 1 1 d . U . . .
C73 C 0.72315(12) 1.0045(3) 0.1770(5) 0.0235(17) Uani 1 1 d . U . . .
H73 H 0.713762 0.980996 0.183832 0.028 Uiso 1 1 calc R . . . .
C74 C 0.71728(12) 1.0473(3) 0.1900(5) 0.0258(18) Uani 1 1 d . U . . .
C75 C 0.68330(13) 1.0284(3) 0.2317(6) 0.035(2) Uani 1 1 d . U . . .
C76 C 0.67926(14) 1.0184(3) 0.3083(6) 0.039(2) Uani 1 1 d . U . . .
H76 H 0.687152 1.030714 0.349770 0.047 Uiso 1 1 calc R . . . .
C77 C 0.66333(14) 0.9897(3) 0.3246(6) 0.037(2) Uani 1 1 d . U . . .
H77 H 0.660386 0.982149 0.377779 0.044 Uiso 1 1 calc R . . . .
C78 C 0.65185(12) 0.9722(3) 0.2652(5) 0.0277(18) Uani 1 1 d . U . . .
C79 C 0.63435(13) 0.9415(3) 0.2828(5) 0.0292(18) Uani 1 1 d . U . . .
C80 C 0.56311(15) 0.9434(3) 0.2360(6) 0.041(2) Uani 1 1 d . U . . .
H80 H 0.555349 0.917467 0.244522 0.050 Uiso 1 1 calc R . . . .
C81 C 0.53515(16) 0.9866(4) 0.1718(7) 0.048(2) Uani 1 1 d . U . . .
C82 C 0.5246(3) 0.9531(6) 0.1375(12) 0.049(4) Uani 0.651(16) 1 d . U P A 1
H82 H 0.530579 0.924841 0.132316 0.058 Uiso 0.651(16) 1 calc R . P A 1
C83 C 0.5054(3) 0.9605(6) 0.1107(13) 0.051(4) Uani 0.651(16) 1 d . U P A 1
H83 H 0.498273 0.937015 0.086046 0.061 Uiso 0.651(16) 1 calc R . P A 1
C84 C 0.49560(16) 1.0009(3) 0.1178(7) 0.045(2) Uani 1 1 d . U . . .
C85 C 0.5067(3) 1.0341(6) 0.1581(13) 0.054(4) Uani 0.651(16) 1 d . U P A 1
H85 H 0.500544 1.062052 0.166089 0.065 Uiso 0.651(16) 1 calc R . P A 1
C86 C 0.5263(3) 1.0268(6) 0.1861(13) 0.054(4) Uani 0.651(16) 1 d . U P A 1
H86 H 0.533440 1.048981 0.214412 0.065 Uiso 0.651(16) 1 calc R . P A 1
C87 C 0.47492(16) 1.0093(3) 0.0902(7) 0.045(2) Uani 1 1 d . U . . .
C88 C 0.4613(2) 0.9769(4) 0.0785(11) 0.088(6) Uani 1 1 d . U . . .
H88 H 0.465208 0.947390 0.088822 0.105 Uiso 1 1 calc R . . . .
C89 C 0.4419(2) 0.9856(4) 0.0519(11) 0.094(6) Uani 1 1 d . U . . .
H89 H 0.432952 0.961540 0.043114 0.112 Uiso 1 1 calc R . . . .
C90 C 0.43502(16) 1.0264(4) 0.0379(7) 0.046(2) Uani 1 1 d . U . . .
C91 C 0.4491(2) 1.0605(4) 0.0470(10) 0.077(4) Uani 1 1 d . U . . .
H91 H 0.444990 1.089826 0.035686 0.093 Uiso 1 1 calc R . . . .
C92 C 0.4690(2) 1.0527(4) 0.0721(10) 0.081(5) Uani 1 1 d . U . . .
H92 H 0.478420 1.076236 0.076870 0.097 Uiso 1 1 calc R . . . .
C93 C 0.40938(16) 1.0667(4) -0.0379(7) 0.050(3) Uani 1 1 d . U . . .
H93 H 0.418649 1.086763 -0.061414 0.060 Uiso 1 1 calc R . . . .
C94 C 0.38200(19) 1.0367(5) -0.0031(9) 0.076(5) Uani 1 1 d . U . . .
H94 H 0.367905 1.030412 0.003187 0.092 Uiso 1 1 calc R . . . .
C95 C 0.39748(18) 1.0159(5) 0.0338(9) 0.078(5) Uani 1 1 d . U . . .
H95 H 0.396224 0.992154 0.069882 0.094 Uiso 1 1 calc R . . . .
C96 C 0.5719(3) 1.0065(8) 0.189(3) 0.074(10) Uani 0.75(6) 1 d . U P B 1
H96 H 0.571799 1.033639 0.161643 0.089 Uiso 0.75(6) 1 calc R . P B 1
C97 C 0.5879(3) 0.9879(6) 0.224(2) 0.056(8) Uani 0.75(6) 1 d . U P B 1
H97 H 0.601233 0.999853 0.225797 0.068 Uiso 0.75(6) 1 calc R . P B 1
C98 C 0.65616(15) 0.9829(4) 0.1876(6) 0.043(2) Uani 1 1 d . U . . .
H98 H 0.648386 0.970155 0.146226 0.051 Uiso 1 1 calc R . . . .
C99 C 0.67164(16) 1.0119(4) 0.1699(6) 0.046(3) Uani 1 1 d . U . . .
H99 H 0.674265 1.020432 0.116903 0.055 Uiso 1 1 calc R . . . .
C100 C 0.40576(12) 0.4299(3) 0.1716(5) 0.0283(18) Uani 1 1 d . U . . .
H100 H 0.410576 0.402282 0.190226 0.034 Uiso 1 1 calc R . . . .
C101 C 0.43429(13) 0.4742(3) 0.2262(5) 0.0273(17) Uani 1 1 d . U . . .
C102 C 0.44866(13) 0.4409(3) 0.2225(6) 0.033(2) Uani 1 1 d . U . . .
H102 H 0.446228 0.415477 0.191177 0.039 Uiso 1 1 calc R . . . .
C103 C 0.46686(14) 0.4450(3) 0.2656(5) 0.033(2) Uani 1 1 d . U . . .
H103 H 0.476642 0.422002 0.264115 0.040 Uiso 1 1 calc R . . . .
C104 C 0.47074(13) 0.4823(3) 0.3102(5) 0.0292(18) Uani 1 1 d . U . . .
C105 C 0.45655(13) 0.5167(3) 0.3091(5) 0.0290(18) Uani 1 1 d . U . . .
H105 H 0.459380 0.543279 0.336335 0.035 Uiso 1 1 calc R . . . .
C106 C 0.43818(14) 0.5119(3) 0.2678(6) 0.034(2) Uani 1 1 d . U . . .
H106 H 0.428383 0.534902 0.268650 0.040 Uiso 1 1 calc R . . . .
C107 C 0.48994(13) 0.4861(3) 0.3559(5) 0.0276(18) Uani 1 1 d . U . . .
C108 C 0.49739(14) 0.4499(3) 0.3979(6) 0.032(2) Uani 1 1 d . U . . .
H108 H 0.489969 0.423038 0.397389 0.039 Uiso 1 1 calc R . . . .
C109 C 0.51515(14) 0.4526(3) 0.4394(6) 0.036(2) Uani 1 1 d . U . . .
H109 H 0.519456 0.428319 0.470601 0.043 Uiso 1 1 calc R . . . .
C110 C 0.52711(13) 0.4906(3) 0.4367(5) 0.0301(19) Uani 1 1 d . U . . .
C111 C 0.51990(14) 0.5267(3) 0.3947(5) 0.0313(19) Uani 1 1 d . U . . .
H111 H 0.527674 0.553017 0.392585 0.038 Uiso 1 1 calc R . . . .
C112 C 0.50136(14) 0.5241(3) 0.3559(5) 0.032(2) Uani 1 1 d . U . . .
H112 H 0.496383 0.549216 0.328621 0.038 Uiso 1 1 calc R . . . .
C113 C 0.55562(14) 0.5279(3) 0.5047(6) 0.034(2) Uani 1 1 d . U . . .
H113 H 0.550116 0.556775 0.502695 0.040 Uiso 1 1 calc R . . . .
C114 C 0.57539(14) 0.4733(3) 0.5277(5) 0.0310(19) Uani 1 1 d . U . . .
H114 H 0.586768 0.456448 0.544593 0.037 Uiso 1 1 calc R . . . .
C115 C 0.55882(14) 0.4573(3) 0.4923(5) 0.033(2) Uani 1 1 d . U . . .
H115 H 0.556195 0.427326 0.480477 0.040 Uiso 1 1 calc R . . . .
C116 C 0.40397(14) 0.5011(3) 0.1484(6) 0.036(2) Uani 1 1 d . U . . .
H116 H 0.406755 0.531725 0.146401 0.043 Uiso 1 1 calc R . . . .
C117 C 0.38762(15) 0.4795(3) 0.1159(6) 0.038(2) Uani 1 1 d . U . . .
H117 H 0.376866 0.493072 0.087366 0.046 Uiso 1 1 calc R . . . .
C118 C 0.62651(14) 0.5182(3) 0.6652(6) 0.037(2) Uani 1 1 d . U . . .
C119 C 0.64475(13) 0.4889(3) 0.6752(6) 0.034(2) Uani 1 1 d . U . . .
C120 C 0.65970(13) 0.4970(3) 0.7314(5) 0.031(2) Uani 1 1 d . U . . .
H120 H 0.658257 0.521084 0.766811 0.038 Uiso 1 1 calc R . . . .
C121 C 0.67650(14) 0.4705(3) 0.7360(6) 0.035(2) Uani 1 1 d . U . . .
H121 H 0.686343 0.474825 0.776429 0.042 Uiso 1 1 calc R . . . .
C122 C 0.67899(13) 0.4374(3) 0.6811(5) 0.0274(18) Uani 1 1 d . U . . .
C123 C 0.66446(14) 0.4283(3) 0.6259(6) 0.038(2) Uani 1 1 d . U . . .
H123 H 0.666336 0.405083 0.589055 0.045 Uiso 1 1 calc R . . . .
C124 C 0.64699(15) 0.4534(4) 0.6247(6) 0.041(2) Uani 1 1 d . U . . .
H124 H 0.636363 0.446375 0.588770 0.049 Uiso 1 1 calc R . . . .
C125 C 0.71501(12) 0.4260(3) 0.6635(5) 0.0273(18) Uani 1 1 d . U . . .
C126 C 0.71924(13) 0.4698(3) 0.6505(5) 0.0269(18) Uani 1 1 d . U . . .
H126 H 0.708750 0.491357 0.650503 0.032 Uiso 1 1 calc R . . . .
C127 C 0.73971(12) 0.4813(3) 0.6373(5) 0.0233(16) Uani 1 1 d . U . . .
C128 C 0.75490(12) 0.4510(3) 0.6352(5) 0.0248(17) Uani 1 1 d . U . . .
H128 H 0.768715 0.459661 0.628577 0.030 Uiso 1 1 calc R . . . .
C129 C 0.74970(14) 0.4076(3) 0.6430(6) 0.032(2) Uani 1 1 d . U . . .
C130 C 0.73003(14) 0.3938(3) 0.6582(6) 0.033(2) Uani 1 1 d . U . . .
H130 H 0.726872 0.363494 0.664703 0.039 Uiso 1 1 calc R . . . .
C131 C 0.78247(14) 0.3796(3) 0.6042(6) 0.036(2) Uani 1 1 d . U . . .
C132 C 0.79946(14) 0.3660(3) 0.6427(6) 0.035(2) Uani 1 1 d . U . . .
H132 H 0.798560 0.355726 0.695549 0.042 Uiso 1 1 calc R . . . .
C133 C 0.81843(13) 0.3673(3) 0.6040(6) 0.0303(19) Uani 1 1 d . U . . .
H133 H 0.830378 0.356884 0.629603 0.036 Uiso 1 1 calc R . . . .
C134 C 0.81943(12) 0.3841(3) 0.5275(5) 0.0287(18) Uani 1 1 d . U . . .
C135 C 0.83958(13) 0.3831(3) 0.4829(6) 0.0287(19) Uani 1 1 d . U . . .
C136 C 0.34225(17) 0.8190(4) 0.2891(8) 0.059(3) Uani 1 1 d . U . . .
H136 H 0.335898 0.845894 0.274936 0.071 Uiso 1 1 calc R . . . .
C137 C 0.31681(18) 0.7719(4) 0.2286(8) 0.058(3) Uani 1 1 d . U . . .
C138 C 0.3064(2) 0.7284(5) 0.2457(10) 0.047(4) Uani 0.701(14) 1 d . U P C 1
H138 H 0.312528 0.706380 0.277526 0.057 Uiso 0.701(14) 1 calc R . P C 1
C139 C 0.2875(3) 0.7229(5) 0.2126(10) 0.052(4) Uani 0.701(14) 1 d . U P C 1
H139 H 0.280189 0.696374 0.220879 0.063 Uiso 0.701(14) 1 calc R . P C 1
C140 C 0.27834(19) 0.7596(4) 0.1620(7) 0.053(3) Uani 1 1 d . U . . .
C141 C 0.2900(3) 0.7935(6) 0.1511(12) 0.062(5) Uani 0.701(14) 1 d . U P C 1
H141 H 0.284868 0.816400 0.118620 0.074 Uiso 0.701(14) 1 calc R . P C 1
C142 C 0.3095(3) 0.7994(7) 0.1825(14) 0.069(5) Uani 0.701(14) 1 d . U P C 1
H142 H 0.317215 0.824669 0.168611 0.083 Uiso 0.701(14) 1 calc R . P C 1
C143 C 0.25741(18) 0.7542(4) 0.1309(7) 0.050(2) Uani 1 1 d . U . . .
C144 C 0.2500(2) 0.7137(4) 0.1107(8) 0.065(4) Uani 1 1 d . U . . .
H144 H 0.258390 0.688532 0.117406 0.078 Uiso 1 1 calc R . . . .
C145 C 0.2304(2) 0.7084(4) 0.0808(9) 0.077(4) Uani 1 1 d . U . . .
H145 H 0.225718 0.679944 0.066626 0.092 Uiso 1 1 calc R . . . .
C146 C 0.2180(2) 0.7437(4) 0.0717(8) 0.060(3) Uani 1 1 d . U . . .
C147 C 0.2252(2) 0.7854(4) 0.0898(9) 0.068(4) Uani 1 1 d . U . . .
H147 H 0.216832 0.810539 0.082402 0.081 Uiso 1 1 calc R . . . .
C148 C 0.2446(2) 0.7896(4) 0.1186(9) 0.073(4) Uani 1 1 d . U . . .
H148 H 0.249550 0.818164 0.130573 0.087 Uiso 1 1 calc R . . . .
C149 C 0.1879(2) 0.7009(4) 0.0326(9) 0.069(4) Uani 1 1 d . U . . .
H149 H 0.193691 0.673111 0.044787 0.083 Uiso 1 1 calc R . . . .
C150 C 0.1719(6) 0.7516(10) -0.023(3) 0.069(9) Uani 0.48(4) 1 d . U P D 1
H150 H 0.161645 0.765979 -0.052985 0.083 Uiso 0.48(4) 1 calc R . P D 1
C151 C 0.1890(6) 0.7715(10) -0.005(3) 0.067(9) Uani 0.48(4) 1 d . U P D 1
H151 H 0.193964 0.799737 -0.019268 0.081 Uiso 0.48(4) 1 calc R . P D 1
C152 C 0.34927(18) 0.7483(4) 0.2989(9) 0.066(3) Uani 1 1 d . U . . .
H152 H 0.348723 0.717203 0.293964 0.079 Uiso 1 1 calc R . . . .
C153 C 0.36328(18) 0.7716(4) 0.3367(9) 0.064(3) Uani 1 1 d . U . . .
H153 H 0.374780 0.759616 0.363156 0.077 Uiso 1 1 calc R . . . .
C154 C 0.80196(13) 0.3988(3) 0.4911(6) 0.033(2) Uani 1 1 d . U . . .
H154 H 0.802859 0.410942 0.439480 0.039 Uiso 1 1 calc R . . . .
C155 C 0.78303(14) 0.3964(3) 0.5278(6) 0.036(2) Uani 1 1 d . U . . .
H155 H 0.770962 0.405829 0.501755 0.043 Uiso 1 1 calc R . . . .
C156 C 0.76256(13) 0.5420(3) 0.6122(5) 0.0254(17) Uani 1 1 d . U . . .
C157 C 0.77138(14) 0.5316(3) 0.5406(5) 0.034(2) Uani 1 1 d . U . . .
H157 H 0.765063 0.511326 0.505529 0.041 Uiso 1 1 calc R . . . .
C158 C 0.78981(13) 0.5516(3) 0.5214(5) 0.0307(19) Uani 1 1 d . U . . .
H158 H 0.795542 0.547164 0.470486 0.037 Uiso 1 1 calc R . . . .
C159 C 0.79982(14) 0.5776(3) 0.5752(6) 0.0304(19) Uani 1 1 d . U . . .
C160 C 0.81978(15) 0.5991(3) 0.5527(6) 0.039(2) Uani 1 1 d . U . . .
C161 C 0.6462(2) 0.8892(5) 0.6736(8) 0.0700(8) Uani 1 1 d D U . . .
H16A H 0.660213 0.883743 0.692447 0.084 Uiso 1 1 calc R . . . .
H16B H 0.646485 0.915758 0.639781 0.084 Uiso 1 1 calc R . . . .
C162 C 0.6323(2) 0.8985(5) 0.7460(8) 0.0709(8) Uani 1 1 d D U . . .
H16C H 0.637750 0.922928 0.778384 0.085 Uiso 1 1 calc R . . . .
H16D H 0.618208 0.905709 0.729430 0.085 Uiso 1 1 calc R . . . .
C163 C 0.6233(2) 0.8239(5) 0.7394(7) 0.0678(8) Uani 1 1 d D U . . .
H16E H 0.609259 0.833129 0.725951 0.081 Uiso 1 1 calc R . . . .
H16F H 0.622393 0.796488 0.770785 0.081 Uiso 1 1 calc R . . . .
C164 C 0.6350(2) 0.8145(5) 0.6633(7) 0.0666(7) Uani 1 1 d D U . . .
H16G H 0.647989 0.799779 0.677064 0.080 Uiso 1 1 calc R . . . .
H16H H 0.626934 0.793752 0.630908 0.080 Uiso 1 1 calc R . . . .
C165 C 0.79050(15) 0.5865(3) 0.6473(6) 0.036(2) Uani 1 1 d . U . . .
H165 H 0.797144 0.605031 0.684443 0.044 Uiso 1 1 calc R . . . .
C166 C 0.77191(14) 0.5688(3) 0.6654(6) 0.033(2) Uani 1 1 d . U . . .
H166 H 0.765580 0.575203 0.714531 0.040 Uiso 1 1 calc R . . . .
C167 C 0.18688(14) 0.1748(3) -0.2574(6) 0.041(2) Uani 1 1 d D U . . .
H167 H 0.194321 0.148178 -0.262629 0.049 Uiso 1 1 calc R . . . .
C168 C 0.21460(16) 0.2173(4) -0.1968(7) 0.044(2) Uani 1 1 d . U . . .
C169 C 0.22342(16) 0.2584(4) -0.1963(8) 0.051(3) Uani 1 1 d . U . . .
H169 H 0.216463 0.282492 -0.219749 0.061 Uiso 1 1 calc R . . . .
C170 C 0.24208(16) 0.2649(4) -0.1623(7) 0.051(3) Uani 1 1 d . U . . .
H170 H 0.247426 0.293876 -0.160420 0.061 Uiso 1 1 calc R . . . .
C171 C 0.25350(16) 0.2310(4) -0.1307(7) 0.045(2) Uani 1 1 d . U . . .
C172 C 0.24516(18) 0.1886(4) -0.1370(7) 0.054(3) Uani 1 1 d . U . . .
H172 H 0.252755 0.164208 -0.118138 0.065 Uiso 1 1 calc R . . . .
C173 C 0.22627(16) 0.1817(4) -0.1698(7) 0.050(3) Uani 1 1 d . U . . .
H173 H 0.221091 0.152636 -0.174173 0.060 Uiso 1 1 calc R . . . .
C174 C 0.27340(16) 0.2383(3) -0.0924(7) 0.043(2) Uani 1 1 d . U . . .
C175 C 0.2898(2) 0.2095(5) -0.0952(9) 0.046(3) Uani 0.749(10) 1 d . U P E 1
H175 H 0.288241 0.182468 -0.122738 0.055 Uiso 0.749(10) 1 calc R . P E 1
C176 C 0.3083(2) 0.2183(5) -0.0595(8) 0.043(3) Uani 0.749(10) 1 d . U P E 1
H176 H 0.319137 0.197474 -0.060891 0.051 Uiso 0.749(10) 1 calc R . P E 1
C177 C 0.31067(15) 0.2578(3) -0.0224(6) 0.040(2) Uani 1 1 d . U . . .
C178 C 0.2946(2) 0.2863(5) -0.0108(9) 0.047(3) Uani 0.749(10) 1 d . U P E 1
H178 H 0.296110 0.311869 0.020964 0.057 Uiso 0.749(10) 1 calc R . P E 1
C179 C 0.2761(2) 0.2767(5) -0.0469(8) 0.043(3) Uani 0.749(10) 1 d . U P E 1
H179 H 0.264981 0.296457 -0.040776 0.051 Uiso 0.749(10) 1 calc R . P E 1
C180 C 0.33638(14) 0.3110(3) 0.0272(5) 0.0315(19) Uani 1 1 d . U . . .
H180 H 0.328693 0.336807 0.016375 0.038 Uiso 1 1 calc R . . . .
C181 C 0.36036(19) 0.2679(4) 0.0619(7) 0.055(3) Uani 1 1 d . U . . .
H181 H 0.373213 0.257778 0.080287 0.066 Uiso 1 1 calc R . . . .
C182 C 0.34545(18) 0.2418(4) 0.0344(7) 0.053(3) Uani 1 1 d . U . . .
H182 H 0.345564 0.210656 0.031628 0.064 Uiso 1 1 calc R . . . .
C183 C 0.1828(12) 0.2451(10) -0.283(6) 0.05(2) Uani 0.15(2) 1 d D U P F 1
H183 H 0.186852 0.274415 -0.294123 0.066 Uiso 0.15(2) 1 calc R . P F 1
C184 C 0.1674(9) 0.2265(16) -0.308(4) 0.035(7) Uani 0.15(2) 1 d D U P F 1
H184 H 0.157175 0.239346 -0.340034 0.042 Uiso 0.15(2) 1 calc R . P F 1
O41 O 0.3898(2) 0.3885(5) 0.6392(9) 0.125(5) Uani 1 1 d . U . . .
O42 O 0.3573(3) 0.3349(5) 0.6802(10) 0.147(6) Uani 1 1 d . U . . .
C185 C 0.3584(4) 0.3812(9) 0.7032(19) 0.193(14) Uani 1 1 d . U . . .
H18A H 0.350705 0.385386 0.752968 0.231 Uiso 1 1 calc R . . . .
H18B H 0.351759 0.399306 0.661947 0.231 Uiso 1 1 calc R . . . .
C186 C 0.3798(3) 0.3966(8) 0.7145(13) 0.130(7) Uani 1 1 d . U . . .
H18C H 0.380078 0.428251 0.727779 0.156 Uiso 1 1 calc R . . . .
H18D H 0.386522 0.379903 0.757366 0.156 Uiso 1 1 calc R . . . .
C187 C 0.3892(3) 0.3439(7) 0.6187(14) 0.124(6) Uani 1 1 d . U . . .
H18E H 0.396563 0.326941 0.659689 0.148 Uiso 1 1 calc R . . . .
H18F H 0.396685 0.339971 0.568354 0.148 Uiso 1 1 calc R . . . .
C188 C 0.3693(3) 0.3259(7) 0.6100(14) 0.125(6) Uani 1 1 d . U . . .
H18G H 0.370305 0.293736 0.601754 0.150 Uiso 1 1 calc R . . . .
H18H H 0.362622 0.338936 0.563176 0.150 Uiso 1 1 calc R . . . .
C1A C 0.2861(6) 0.2728(14) -0.133(2) 0.039(6) Uani 0.251(10) 1 d . U P E 2
H1A H 0.281651 0.287539 -0.179606 0.047 Uiso 0.251(10) 1 calc R . P E 2
C1B C 0.3041(6) 0.2811(13) -0.098(2) 0.033(6) Uani 0.251(10) 1 d . U P E 2
H1B H 0.313071 0.301991 -0.121622 0.039 Uiso 0.251(10) 1 calc R . P E 2
C1C C 0.2802(7) 0.2174(15) -0.037(3) 0.045(7) Uani 0.251(10) 1 d . U P E 2
H1C H 0.272259 0.193868 -0.016769 0.054 Uiso 0.251(10) 1 calc R . P E 2
C1D C 0.2992(6) 0.2263(13) -0.002(2) 0.037(6) Uani 0.251(10) 1 d . U P E 2
H1D H 0.303612 0.207764 0.039993 0.044 Uiso 0.251(10) 1 calc R . P E 2
C82A C 0.5212(5) 0.9572(11) 0.188(2) 0.046(6) Uani 0.349(16) 1 d . U P A 2
H82A H 0.524290 0.932771 0.220505 0.055 Uiso 0.349(16) 1 calc R . P A 2
C83A C 0.5013(5) 0.9624(11) 0.155(2) 0.044(6) Uani 0.349(16) 1 d . U P A 2
H83A H 0.491835 0.938932 0.159608 0.053 Uiso 0.349(16) 1 calc R . P A 2
C85A C 0.5108(5) 1.0303(10) 0.103(2) 0.042(6) Uani 0.349(16) 1 d . U P A 2
H85A H 0.507945 1.055951 0.072718 0.051 Uiso 0.349(16) 1 calc R . P A 2
C86A C 0.5309(5) 1.0231(10) 0.132(2) 0.043(6) Uani 0.349(16) 1 d . U P A 2
H86A H 0.541309 1.044300 0.123050 0.052 Uiso 0.349(16) 1 calc R . P A 2
C1E C 0.3127(7) 0.7446(13) 0.171(3) 0.060(10) Uani 0.299(14) 1 d . U P C 2
H1E H 0.323596 0.728360 0.148199 0.072 Uiso 0.299(14) 1 calc R . P C 2
C1F C 0.2921(7) 0.7378(15) 0.139(3) 0.067(13) Uani 0.299(14) 1 d . U P C 2
H1F H 0.289797 0.715826 0.100342 0.080 Uiso 0.299(14) 1 calc R . P C 2
C1G C 0.2810(6) 0.8029(12) 0.205(2) 0.043(7) Uani 0.299(14) 1 d . U P C 2
H1G H 0.270649 0.824722 0.209983 0.052 Uiso 0.299(14) 1 calc R . P C 2
C1H C 0.3005(7) 0.8066(15) 0.238(3) 0.071(13) Uani 0.299(14) 1 d . U P C 2
H1H H 0.303761 0.832321 0.267020 0.085 Uiso 0.299(14) 1 calc R . P C 2
C1I C 0.1797(5) 0.7672(8) 0.045(2) 0.064(9) Uani 0.52(4) 1 d . U P D 2
H1I H 0.179882 0.796465 0.065084 0.077 Uiso 0.52(4) 1 calc R . P D 2
C1J C 0.1632(5) 0.7477(8) 0.019(2) 0.057(8) Uani 0.52(4) 1 d . U P D 2
H1J H 0.150108 0.760135 0.010819 0.068 Uiso 0.52(4) 1 calc R . P D 2
C1K C 0.1787(2) 0.2405(5) -0.2188(13) 0.067(6) Uani 0.85(2) 1 d D U P F 2
H1K H 0.179066 0.268560 -0.194382 0.080 Uiso 0.85(2) 1 calc R . P F 2
C1L C 0.16244(19) 0.2201(4) -0.2514(12) 0.061(5) Uani 0.85(2) 1 d D U P F 2
H1L H 0.149177 0.232513 -0.255179 0.074 Uiso 0.85(2) 1 calc R . P F 2
C97A C 0.5852(8) 0.9920(16) 0.265(4) 0.035(7) Uani 0.25(6) 1 d . U P B 2
H97A H 0.596848 1.005118 0.288242 0.042 Uiso 0.25(6) 1 calc R . P B 2
C96A C 0.5690(10) 1.014(2) 0.235(6) 0.059(19) Uani 0.25(6) 1 d . U P B 2
H96A H 0.566762 1.044461 0.234952 0.071 Uiso 0.25(6) 1 calc R . P B 2

loop_
_atom_site_aniso_label
_atom_site_aniso_U_11
_atom_site_aniso_U_22
_atom_site_aniso_U_33
_atom_site_aniso_U_23
_atom_site_aniso_U_13
_atom_site_aniso_U_12
Cd1 0.0157(3) 0.0359(4) 0.0220(3) -0.0030(3) 0.0027(2) 0.0014(3)
Cd2 0.0129(3) 0.0305(4) 0.0249(3) -0.0029(3) 0.0020(2) 0.0010(3)
Cd3 0.0181(3) 0.0357(4) 0.0385(4) 0.0092(3) 0.0085(3) -0.0017(3)
Cd4 0.0193(3) 0.0373(4) 0.0493(4) -0.0073(3) 0.0114(3) 0.0011(3)
Cd5 0.0372(4) 0.0585(6) 0.0630(5) 0.0058(4) -0.0031(4) -0.0247(4)
Cd6 0.0228(3) 0.0349(4) 0.0470(4) -0.0059(3) -0.0059(3) 0.0033(3)
O1 0.022(3) 0.034(4) 0.076(5) -0.018(3) 0.019(3) -0.005(3)
O2 0.031(3) 0.028(3) 0.038(3) -0.007(3) 0.021(3) -0.009(3)
O3 0.027(3) 0.048(4) 0.036(3) 0.006(3) 0.012(3) -0.003(3)
O4 0.025(3) 0.059(5) 0.037(4) 0.011(3) 0.005(3) -0.010(3)
O5 0.021(3) 0.024(3) 0.045(4) -0.006(3) 0.002(3) 0.002(2)
O6 0.022(3) 0.037(4) 0.036(3) 0.000(3) 0.002(2) 0.005(3)
O7 0.035(4) 0.035(4) 0.037(3) -0.001(3) -0.006(3) 0.007(3)
O8 0.034(3) 0.023(3) 0.047(4) -0.008(3) 0.023(3) -0.007(3)
O9 0.032(3) 0.046(4) 0.026(3) 0.002(3) 0.009(3) -0.003(3)
O10 0.026(3) 0.062(5) 0.030(3) 0.001(3) 0.008(3) -0.009(3)
O11 0.021(3) 0.034(4) 0.028(3) -0.001(3) 0.005(2) -0.008(3)
O12 0.020(3) 0.032(3) 0.032(3) -0.008(3) 0.010(2) -0.004(2)
O13 0.017(3) 0.039(4) 0.052(4) -0.016(3) 0.004(3) -0.002(2)
O14 0.067(6) 0.056(5) 0.119(7) 0.042(5) -0.053(5) -0.039(5)
O15 0.014(3) 0.031(4) 0.088(5) 0.012(3) -0.003(3) -0.005(3)
O16 0.017(3) 0.025(3) 0.058(4) 0.001(3) -0.005(3) 0.000(2)
O17 0.018(3) 0.052(4) 0.043(4) -0.006(3) 0.002(3) 0.007(3)
O18 0.030(3) 0.049(4) 0.057(4) 0.013(3) 0.016(3) 0.009(3)
O19 0.021(3) 0.056(5) 0.043(4) -0.005(3) 0.011(3) -0.010(3)
O20 0.030(4) 0.050(4) 0.042(4) -0.011(3) 0.020(3) -0.010(3)
O21 0.017(3) 0.037(4) 0.030(3) -0.002(3) 0.000(2) 0.004(3)
O22 0.014(3) 0.028(3) 0.039(3) -0.001(3) 0.002(2) 0.002(2)
O23 0.021(3) 0.022(3) 0.085(5) -0.004(3) 0.018(3) 0.001(2)
O24 0.029(3) 0.040(4) 0.042(4) -0.001(3) 0.009(3) -0.009(3)
O25 0.025(3) 0.047(4) 0.045(4) 0.007(3) 0.016(3) -0.008(3)
O26 0.016(3) 0.051(4) 0.027(3) -0.003(3) 0.000(2) 0.007(3)
O27 0.021(3) 0.035(3) 0.044(4) -0.005(3) 0.001(3) 0.001(3)
O28 0.019(3) 0.029(3) 0.059(4) 0.001(3) 0.009(3) 0.002(2)
O29 0.030(3) 0.026(3) 0.074(5) 0.013(3) 0.025(3) 0.007(3)
O30 0.030(4) 0.054(5) 0.044(4) 0.010(3) 0.021(3) 0.009(3)
O31 0.027(3) 0.039(4) 0.054(4) 0.005(3) 0.007(3) 0.006(3)
O32 0.022(3) 0.026(3) 0.040(4) -0.005(3) 0.006(3) -0.003(2)
O33 0.033(4) 0.033(4) 0.058(4) 0.005(3) 0.003(3) -0.013(3)
O34 0.043(4) 0.054(5) 0.058(4) -0.010(4) 0.022(3) -0.017(4)
O35 0.0676(12) 0.0668(8) 0.0627(6) 0.0045(4) 0.0007(6) -0.0019(7)
O36 0.0743(12) 0.0727(10) 0.0697(9) -0.0001(5) 0.0011(7) -0.0015(7)
O37 0.042(3) 0.0655(19) 0.064(3) 0.006(2) -0.007(2) -0.0176(18)
O38 0.033(4) 0.034(4) 0.084(5) -0.007(4) -0.027(4) 0.010(3)
O39 0.048(4) 0.077(6) 0.046(4) -0.013(4) 0.003(3) 0.000(4)
O40 0.041(4) 0.055(5) 0.029(3) -0.008(3) 0.004(3) -0.020(3)
N1 0.030(4) 0.038(4) 0.058(5) 0.014(4) 0.010(4) 0.007(3)
N2 0.030(4) 0.039(5) 0.090(7) 0.024(5) -0.001(4) 0.003(3)
N3 0.038(4) 0.046(5) 0.059(6) 0.014(4) -0.011(4) -0.003(4)
N4 0.033(4) 0.041(5) 0.050(5) 0.010(4) 0.003(4) 0.002(4)
N5 0.015(3) 0.036(4) 0.030(4) -0.003(3) -0.003(3) 0.001(3)
N6 0.025(3) 0.035(4) 0.029(4) 0.005(3) -0.005(3) -0.007(3)
N7 0.024(3) 0.033(4) 0.036(4) 0.000(3) -0.007(3) 0.000(3)
N8 0.028(4) 0.028(3) 0.037(4) 0.001(3) -0.007(3) 0.001(3)
N9 0.040(4) 0.048(5) 0.074(6) -0.025(5) 0.016(4) -0.010(4)
N10 0.039(4) 0.053(5) 0.077(6) -0.022(5) 0.018(4) -0.018(4)
N11 0.084(6) 0.034(5) 0.081(7) -0.019(5) -0.040(6) 0.023(4)
N12 0.077(6) 0.044(5) 0.109(9) -0.022(6) -0.035(6) 0.022(5)
N13 0.026(4) 0.036(4) 0.041(5) 0.000(3) -0.003(3) -0.006(3)
N14 0.028(4) 0.034(4) 0.071(6) -0.008(4) -0.003(4) -0.007(3)
N15 0.041(4) 0.030(4) 0.045(5) -0.005(4) -0.003(3) -0.009(3)
N16 0.038(4) 0.040(4) 0.031(4) -0.004(3) -0.006(3) -0.002(3)
C1 0.022(4) 0.031(5) 0.032(4) -0.005(3) 0.004(3) 0.001(3)
C2 0.018(4) 0.044(5) 0.032(4) -0.012(4) 0.004(3) -0.005(3)
C3 0.022(4) 0.039(5) 0.035(4) -0.012(4) 0.000(4) -0.003(4)
C4 0.021(4) 0.045(6) 0.043(5) -0.008(4) 0.010(4) -0.005(4)
C5 0.022(4) 0.034(5) 0.049(5) -0.015(4) 0.014(4) -0.006(4)
C6 0.029(5) 0.045(6) 0.047(5) -0.014(4) -0.002(4) -0.012(4)
C7 0.038(5) 0.053(6) 0.032(5) -0.008(4) -0.002(4) -0.015(4)
C8 0.018(4) 0.033(4) 0.033(5) -0.001(4) 0.007(3) 0.000(3)
C9 0.023(4) 0.028(4) 0.027(4) 0.004(3) 0.004(3) -0.001(3)
C10 0.027(4) 0.023(4) 0.023(4) -0.003(3) -0.001(3) 0.002(3)
C11 0.023(4) 0.029(4) 0.028(5) -0.003(4) 0.005(3) -0.002(3)
C12 0.022(4) 0.024(4) 0.029(4) 0.006(3) 0.007(3) -0.006(3)
C13 0.024(4) 0.029(4) 0.033(5) -0.005(4) 0.006(3) 0.000(3)
C14 0.025(4) 0.026(5) 0.034(4) -0.004(4) 0.013(3) -0.002(3)
C15 0.024(4) 0.028(5) 0.038(4) 0.000(4) 0.008(3) -0.007(4)
C16 0.027(4) 0.033(5) 0.031(4) 0.000(4) 0.005(3) -0.005(4)
C17 0.023(4) 0.027(5) 0.032(4) 0.007(4) 0.006(3) 0.003(3)
C18 0.021(4) 0.030(5) 0.038(4) 0.012(4) 0.008(3) 0.002(3)
C19 0.021(4) 0.040(5) 0.034(4) 0.008(4) 0.005(3) -0.004(4)
C20 0.031(4) 0.031(5) 0.030(4) 0.002(4) 0.009(3) -0.003(4)
C21 0.021(4) 0.019(4) 0.035(4) -0.004(3) -0.002(3) 0.002(3)
C22 0.035(4) 0.031(5) 0.037(4) -0.009(4) -0.004(4) 0.009(4)
C23 0.035(5) 0.044(6) 0.038(5) -0.013(4) -0.004(4) 0.010(4)
C24 0.026(4) 0.031(5) 0.035(4) -0.006(4) 0.000(3) 0.002(3)
C25 0.026(4) 0.024(4) 0.035(4) -0.003(3) -0.001(3) -0.003(3)
C26 0.022(4) 0.030(5) 0.039(4) 0.006(4) 0.001(3) -0.003(3)
C27 0.023(4) 0.037(5) 0.031(4) 0.007(4) 0.004(3) 0.002(4)
C28 0.024(4) 0.033(5) 0.029(4) 0.004(4) 0.007(3) 0.000(3)
C29 0.021(4) 0.037(5) 0.025(4) 0.002(4) 0.005(3) -0.005(4)
C30 0.026(4) 0.030(5) 0.024(4) 0.008(4) 0.004(3) -0.008(4)
C31 0.018(4) 0.041(6) 0.037(4) 0.004(4) 0.007(3) -0.001(4)
C32 0.027(4) 0.021(4) 0.037(4) 0.004(4) 0.015(3) -0.005(3)
C33 0.033(4) 0.050(6) 0.029(4) 0.001(4) 0.010(3) -0.014(4)
C34 0.027(4) 0.065(7) 0.024(4) 0.004(4) 0.001(3) -0.010(5)
C35 0.023(4) 0.027(4) 0.023(4) 0.004(3) 0.010(3) -0.003(3)
C36 0.020(4) 0.036(5) 0.032(5) 0.000(4) 0.007(3) 0.000(3)
C37 0.021(4) 0.029(4) 0.032(5) 0.004(4) 0.009(4) 0.000(3)
C38 0.020(4) 0.024(5) 0.040(4) 0.003(3) 0.010(3) 0.000(3)
C39 0.018(4) 0.019(4) 0.039(4) 0.005(3) 0.006(3) -0.004(3)
C40 0.029(4) 0.031(5) 0.028(4) -0.004(4) 0.006(3) -0.003(4)
C41 0.022(4) 0.029(5) 0.028(4) 0.000(3) 0.002(3) -0.009(4)
C42 0.016(3) 0.028(5) 0.032(4) 0.001(3) 0.009(3) -0.003(3)
C43 0.029(4) 0.031(5) 0.031(4) -0.010(4) 0.007(3) -0.004(4)
C44 0.025(4) 0.026(5) 0.036(4) 0.001(4) 0.004(3) -0.002(4)
C45 0.020(3) 0.029(4) 0.020(4) 0.003(3) 0.002(3) 0.000(3)
C46 0.014(4) 0.031(4) 0.028(4) 0.003(4) 0.000(3) -0.002(3)
C47 0.022(4) 0.027(4) 0.025(4) 0.002(3) -0.003(3) -0.002(3)
C48 0.019(3) 0.026(4) 0.031(5) 0.002(4) -0.003(3) -0.006(3)
C49 0.017(3) 0.029(4) 0.022(4) 0.006(3) -0.001(3) 0.000(3)
C50 0.017(3) 0.028(4) 0.028(4) -0.001(4) -0.002(3) 0.000(3)
C51 0.016(4) 0.027(5) 0.044(4) 0.005(4) -0.003(3) -0.001(3)
C52 0.034(5) 0.036(5) 0.043(4) 0.005(4) 0.004(4) -0.013(4)
C53 0.040(5) 0.038(6) 0.042(5) 0.015(4) -0.013(4) -0.013(4)
C54 0.020(4) 0.030(5) 0.052(5) 0.013(4) -0.005(3) -0.001(3)
C55 0.026(5) 0.038(6) 0.087(7) 0.021(5) -0.013(4) -0.011(4)
C56 0.028(5) 0.038(6) 0.051(5) 0.008(4) 0.011(4) -0.006(4)
C57 0.026(4) 0.040(5) 0.037(5) 0.004(4) 0.002(4) 0.001(4)
C58 0.016(3) 0.019(4) 0.047(4) 0.008(4) -0.001(3) -0.003(3)
C59 0.026(4) 0.031(5) 0.032(4) -0.005(4) 0.003(3) 0.008(4)
C60 0.026(4) 0.035(5) 0.030(4) -0.010(4) -0.005(3) 0.006(4)
C61 0.024(4) 0.026(5) 0.042(4) 0.001(4) 0.006(3) 0.004(4)
C62 0.025(4) 0.022(5) 0.043(4) -0.007(4) 0.009(3) 0.002(3)
C63 0.027(4) 0.053(7) 0.038(5) 0.003(5) 0.003(4) -0.002(4)
C64 0.030(4) 0.034(5) 0.045(5) 0.005(4) 0.001(4) 0.000(4)
C65 0.014(3) 0.012(4) 0.033(4) -0.005(3) 0.002(3) -0.003(3)
C66 0.016(3) 0.015(4) 0.027(4) 0.005(3) 0.004(3) 0.004(3)
C67 0.012(3) 0.022(4) 0.026(4) -0.001(3) -0.001(3) 0.001(3)
C68 0.018(3) 0.028(5) 0.027(4) 0.000(4) 0.004(3) -0.002(3)
C69 0.014(3) 0.023(4) 0.031(4) 0.001(3) 0.002(3) 0.000(3)
C70 0.016(4) 0.037(5) 0.028(4) 0.002(4) -0.001(3) 0.005(4)
C71 0.017(4) 0.047(6) 0.021(4) -0.006(4) 0.005(3) 0.009(4)
C72 0.021(4) 0.028(4) 0.027(4) 0.008(3) 0.002(3) 0.005(3)
C73 0.017(4) 0.028(4) 0.025(4) 0.005(3) 0.002(3) 0.000(3)
C74 0.016(3) 0.028(4) 0.034(5) 0.004(4) 0.007(3) 0.003(3)
C75 0.020(4) 0.031(5) 0.053(5) 0.000(4) 0.012(4) 0.000(3)
C76 0.025(5) 0.042(6) 0.051(5) 0.000(4) -0.008(4) -0.009(4)
C77 0.032(5) 0.040(6) 0.037(5) 0.004(4) 0.007(4) -0.004(4)
C78 0.015(4) 0.027(5) 0.041(4) 0.002(4) 0.009(3) 0.003(3)
C79 0.025(4) 0.029(4) 0.034(4) 0.009(3) -0.003(3) 0.004(3)
C80 0.036(4) 0.031(5) 0.057(6) 0.009(4) 0.003(4) 0.006(4)
C81 0.036(4) 0.038(5) 0.071(7) 0.010(4) -0.002(4) 0.004(3)
C82 0.045(6) 0.046(6) 0.055(8) -0.004(6) -0.004(6) 0.012(5)
C83 0.051(6) 0.045(6) 0.057(9) -0.009(6) -0.010(6) 0.014(5)
C84 0.043(4) 0.034(5) 0.060(7) 0.010(4) -0.004(4) 0.007(3)
C85 0.051(6) 0.039(6) 0.073(9) 0.002(6) -0.009(6) 0.006(5)
C86 0.050(6) 0.044(6) 0.070(9) 0.007(6) -0.009(6) 0.006(5)
C87 0.041(5) 0.034(5) 0.059(7) -0.002(5) -0.005(5) 0.005(4)
C88 0.057(7) 0.034(6) 0.172(16) 0.019(8) -0.058(9) -0.001(5)
C89 0.067(8) 0.035(6) 0.179(17) 0.020(8) -0.062(10) -0.003(5)
C90 0.039(5) 0.040(5) 0.060(7) 0.007(5) -0.009(5) 0.006(4)
C91 0.052(6) 0.042(6) 0.137(13) 0.009(8) -0.027(7) 0.007(5)
C92 0.049(6) 0.047(6) 0.148(14) 0.018(8) -0.024(8) 0.012(5)
C93 0.031(4) 0.055(7) 0.064(7) 0.021(5) 0.001(5) 0.000(4)
C94 0.039(5) 0.083(10) 0.107(11) 0.055(8) -0.020(6) -0.025(6)
C95 0.042(5) 0.090(10) 0.104(11) 0.057(8) -0.019(6) -0.017(6)
C96 0.036(7) 0.045(11) 0.14(3) 0.039(13) -0.005(11) -0.010(6)
C97 0.037(6) 0.035(8) 0.10(2) 0.017(10) 0.009(9) 0.003(6)
C98 0.035(5) 0.053(6) 0.040(5) -0.005(4) 0.011(4) -0.020(5)
C99 0.042(6) 0.055(7) 0.040(5) 0.000(5) 0.018(4) -0.019(5)
C100 0.018(4) 0.029(4) 0.038(5) 0.004(4) -0.002(3) -0.004(3)
C101 0.021(4) 0.035(4) 0.027(4) 0.004(3) 0.000(3) -0.005(3)
C102 0.020(4) 0.029(5) 0.049(6) -0.002(4) -0.006(4) -0.005(3)
C103 0.027(4) 0.035(5) 0.038(5) -0.001(4) -0.006(4) 0.000(4)
C104 0.021(4) 0.030(4) 0.037(5) -0.003(4) -0.001(3) -0.006(3)
C105 0.025(4) 0.032(5) 0.030(5) -0.001(4) 0.002(3) -0.007(3)
C106 0.027(4) 0.026(4) 0.048(6) -0.004(4) -0.007(4) 0.003(4)
C107 0.023(4) 0.032(4) 0.028(4) -0.002(3) -0.002(3) 0.000(3)
C108 0.030(4) 0.026(4) 0.040(5) -0.002(4) -0.006(4) -0.001(4)
C109 0.030(4) 0.035(5) 0.043(6) 0.005(4) -0.009(4) -0.002(4)
C110 0.024(4) 0.037(5) 0.030(5) 0.004(4) -0.004(3) -0.004(3)
C111 0.027(4) 0.032(5) 0.035(5) -0.002(4) -0.007(4) -0.003(4)
C112 0.031(4) 0.033(5) 0.031(5) 0.001(4) -0.010(4) -0.002(4)
C113 0.030(4) 0.032(4) 0.040(5) -0.003(4) -0.007(4) -0.003(3)
C114 0.029(4) 0.028(4) 0.036(5) -0.002(4) -0.005(4) 0.005(3)
C115 0.029(4) 0.034(4) 0.036(5) -0.001(4) -0.010(4) 0.000(3)
C116 0.035(5) 0.027(4) 0.046(6) 0.000(4) -0.012(4) 0.000(3)
C117 0.032(5) 0.038(4) 0.045(6) 0.001(4) -0.013(4) 0.001(4)
C118 0.024(4) 0.037(4) 0.049(6) 0.000(4) -0.005(4) 0.004(3)
C119 0.021(4) 0.041(5) 0.040(5) -0.005(4) 0.003(3) 0.001(3)
C120 0.022(4) 0.036(5) 0.035(5) -0.005(4) 0.000(3) 0.000(3)
C121 0.024(4) 0.039(5) 0.043(5) -0.010(4) -0.007(4) -0.003(4)
C122 0.019(4) 0.032(5) 0.031(4) 0.006(3) 0.004(3) 0.004(3)
C123 0.031(4) 0.048(6) 0.033(5) -0.014(4) -0.004(4) 0.006(4)
C124 0.029(5) 0.051(6) 0.042(5) -0.015(4) -0.016(4) 0.007(4)
C125 0.018(3) 0.034(4) 0.030(5) -0.011(4) 0.004(3) 0.000(3)
C126 0.020(4) 0.031(4) 0.030(5) -0.005(4) 0.008(3) 0.004(3)
C127 0.020(4) 0.027(4) 0.022(4) -0.001(3) 0.003(3) -0.003(3)
C128 0.015(4) 0.033(4) 0.026(4) -0.005(4) 0.006(3) 0.002(3)
C129 0.025(4) 0.032(4) 0.039(5) 0.003(4) 0.008(4) 0.005(3)
C130 0.029(4) 0.028(4) 0.041(5) -0.004(4) 0.012(4) 0.000(3)
C131 0.027(4) 0.029(5) 0.052(5) -0.001(4) 0.016(3) 0.002(4)
C132 0.028(4) 0.029(5) 0.049(5) 0.010(4) 0.015(4) 0.003(4)
C133 0.023(4) 0.021(5) 0.047(5) 0.001(4) 0.011(4) -0.001(4)
C134 0.016(3) 0.029(5) 0.040(4) -0.008(4) 0.012(3) -0.005(3)
C135 0.020(4) 0.023(5) 0.042(4) 0.001(4) 0.014(3) 0.001(3)
C136 0.034(5) 0.046(5) 0.098(9) -0.022(6) 0.010(5) -0.004(4)
C137 0.047(5) 0.055(6) 0.071(7) -0.011(5) 0.010(5) -0.015(4)
C138 0.050(7) 0.032(7) 0.060(10) -0.009(6) 0.005(6) -0.006(6)
C139 0.062(8) 0.037(8) 0.058(10) -0.006(6) -0.008(7) -0.019(6)
C140 0.061(5) 0.043(6) 0.056(7) -0.008(5) 0.001(5) -0.010(4)
C141 0.064(8) 0.044(8) 0.078(13) 0.018(9) 0.003(8) -0.010(7)
C142 0.056(9) 0.049(10) 0.103(14) 0.011(9) 0.009(8) -0.022(7)
C143 0.060(5) 0.039(5) 0.051(6) -0.010(5) 0.006(5) -0.004(4)
C144 0.075(7) 0.040(5) 0.079(9) -0.001(6) -0.035(7) 0.002(5)
C145 0.091(8) 0.031(6) 0.108(11) -0.009(7) -0.054(8) 0.001(5)
C146 0.075(6) 0.039(5) 0.066(8) -0.007(5) -0.025(6) 0.008(4)
C147 0.072(7) 0.032(5) 0.099(10) -0.009(6) -0.008(7) 0.011(5)
C148 0.069(7) 0.035(6) 0.114(11) -0.022(7) -0.002(7) -0.003(5)
C149 0.065(6) 0.040(5) 0.103(10) -0.011(6) -0.019(7) 0.020(5)
C150 0.063(15) 0.054(10) 0.09(2) -0.007(12) -0.017(15) 0.032(9)
C151 0.072(16) 0.041(10) 0.09(2) -0.007(11) -0.022(16) 0.030(8)
C152 0.048(6) 0.045(6) 0.104(10) -0.022(6) 0.015(6) -0.013(4)
C153 0.041(6) 0.049(5) 0.104(10) -0.014(6) 0.012(5) -0.005(4)
C154 0.025(4) 0.032(5) 0.042(5) -0.002(4) 0.011(3) 0.006(4)
C155 0.022(4) 0.038(6) 0.048(5) -0.003(4) 0.010(4) 0.009(4)
C156 0.022(4) 0.022(4) 0.032(4) 0.007(3) 0.002(3) 0.001(3)
C157 0.026(4) 0.049(6) 0.027(4) -0.002(4) -0.002(3) -0.005(4)
C158 0.024(4) 0.038(5) 0.029(4) 0.005(4) 0.005(3) 0.004(3)
C159 0.027(4) 0.024(5) 0.040(4) 0.006(4) 0.005(3) -0.003(3)
C160 0.036(5) 0.030(5) 0.051(5) 0.000(4) 0.010(4) -0.003(4)
C161 0.0707(12) 0.0710(9) 0.0684(7) -0.0006(6) -0.0007(7) -0.0016(7)
C162 0.0722(12) 0.0713(9) 0.0691(8) -0.0014(6) 0.0003(8) -0.0023(6)
C163 0.0695(12) 0.0700(9) 0.0638(8) 0.0031(6) 0.0036(7) -0.0009(7)
C164 0.0683(12) 0.0683(8) 0.0633(7) 0.0061(5) 0.0038(7) 0.0005(6)
C165 0.035(5) 0.032(5) 0.042(5) -0.007(4) 0.006(4) -0.009(4)
C166 0.038(5) 0.029(5) 0.032(5) 0.001(4) 0.007(4) -0.009(4)
C167 0.029(4) 0.033(5) 0.060(7) -0.002(4) -0.012(4) -0.009(3)
C168 0.035(5) 0.039(5) 0.057(6) -0.006(5) -0.008(4) -0.011(4)
C169 0.031(5) 0.032(5) 0.090(9) -0.002(5) -0.004(5) -0.004(4)
C170 0.033(5) 0.035(5) 0.085(8) -0.002(5) 0.000(5) -0.010(4)
C171 0.036(5) 0.039(5) 0.060(6) -0.001(5) -0.002(4) -0.014(4)
C172 0.049(6) 0.037(5) 0.076(8) 0.009(6) -0.015(5) -0.011(4)
C173 0.042(5) 0.040(6) 0.068(7) 0.003(5) -0.006(5) -0.011(4)
C174 0.038(4) 0.037(5) 0.054(5) -0.003(4) -0.001(4) -0.009(3)
C175 0.044(5) 0.037(6) 0.055(7) -0.003(5) -0.006(5) -0.007(4)
C176 0.043(6) 0.037(5) 0.048(7) -0.001(5) -0.011(5) -0.005(5)
C177 0.039(4) 0.036(5) 0.045(5) -0.002(4) -0.005(4) -0.014(3)
C178 0.043(5) 0.041(6) 0.057(7) -0.019(5) -0.003(5) -0.016(4)
C179 0.031(5) 0.045(6) 0.051(6) -0.006(5) 0.004(5) -0.009(5)
C180 0.031(4) 0.027(4) 0.037(5) -0.007(4) -0.007(4) -0.002(3)
C181 0.051(6) 0.040(5) 0.075(8) -0.006(5) -0.019(6) 0.003(4)
C182 0.059(6) 0.032(5) 0.070(8) -0.004(5) -0.020(6) 0.001(4)
C183 0.04(2) 0.037(11) 0.09(5) 0.005(19) -0.02(3) -0.011(12)
C184 0.030(10) 0.035(8) 0.040(12) -0.001(8) 0.005(9) -0.003(7)
O41 0.135(11) 0.101(8) 0.140(11) -0.003(8) 0.046(9) 0.020(8)
O42 0.172(14) 0.124(11) 0.147(13) -0.001(9) 0.033(10) -0.045(10)
C185 0.125(14) 0.175(18) 0.28(3) -0.12(2) 0.082(17) -0.054(16)
C186 0.112(13) 0.140(17) 0.136(15) -0.021(13) 0.038(12) -0.025(12)
C187 0.118(12) 0.102(11) 0.151(17) 0.004(11) 0.012(13) 0.027(11)
C188 0.110(12) 0.099(13) 0.166(17) -0.018(13) 0.011(12) 0.035(9)
C1A 0.037(8) 0.040(10) 0.041(10) 0.001(8) -0.003(7) -0.007(7)
C1B 0.034(8) 0.032(10) 0.032(8) -0.008(7) 0.003(7) -0.005(7)
C1C 0.041(8) 0.042(10) 0.052(9) 0.001(7) -0.003(7) -0.012(7)
C1D 0.036(8) 0.030(9) 0.044(10) 0.000(7) -0.003(7) -0.007(7)
C82A 0.042(7) 0.043(9) 0.053(11) 0.013(8) -0.008(7) 0.001(6)
C83A 0.040(7) 0.043(8) 0.050(11) 0.012(8) -0.005(8) 0.004(6)
C85A 0.045(6) 0.036(8) 0.046(10) 0.005(8) -0.009(7) 0.002(6)
C86A 0.044(7) 0.035(8) 0.051(10) 0.005(7) -0.006(7) 0.004(6)
C1E 0.064(11) 0.041(17) 0.076(19) -0.008(15) -0.014(14) 0.004(13)
C1F 0.066(10) 0.06(2) 0.07(3) -0.03(2) -0.011(10) 0.003(11)
C1G 0.052(12) 0.031(12) 0.046(18) 0.003(11) 0.010(12) -0.006(9)
C1H 0.063(13) 0.047(17) 0.10(3) -0.025(18) -0.013(15) -0.005(11)
C1I 0.070(11) 0.035(9) 0.09(2) -0.004(12) -0.030(13) 0.013(8)
C1J 0.062(11) 0.037(8) 0.07(2) -0.001(10) -0.022(13) 0.019(8)
C1K 0.038(6) 0.054(8) 0.108(15) -0.037(9) -0.002(7) 0.002(5)
C1L 0.032(6) 0.047(7) 0.105(15) -0.026(8) -0.002(7) 0.001(5)
C97A 0.031(9) 0.038(6) 0.038(12) 0.009(8) 0.006(8) 0.005(6)
C96A 0.036(17) 0.032(8) 0.11(5) 0.029(16) -0.01(2) 0.001(9)

loop_
_atom_type_symbol
_atom_type_description
_atom_type_scat_dispersion_real
_atom_type_scat_dispersion_imag
_atom_type_scat_source
C C 0.0030 0.0020 'International Tables Vol C Tables 4.2.6.8 and 6.1.1.4'
H H 0.0000 0.0000 'International Tables Vol C Tables 4.2.6.8 and 6.1.1.4'
Cd Cd -0.8080 1.2020 'International Tables Vol C Tables 4.2.6.8 and 6.1.1.4'
N N 0.0060 0.0030 'International Tables Vol C Tables 4.2.6.8 and 6.1.1.4'
O O 0.0110 0.0060 'International Tables Vol C Tables 4.2.6.8 and 6.1.1.4'

loop_
_geom_angle_atom_site_label_1
_geom_angle_atom_site_label_2
_geom_angle_atom_site_label_3
_geom_angle
_geom_angle_site_symmetry_1
_geom_angle_site_symmetry_3
O9 Cd1 Cd2 129.79(16) 2_644 7
O9 Cd1 O10 54.6(2) 2_644 2_644
O9 Cd1 O11 165.0(2) 2_644 4_545
O9 Cd1 O21 88.2(2) 2_644 5_665
O9 Cd1 O40 136.4(2) 2_644 4_545
O9 Cd1 C1 161.1(2) 2_644 4_545
O9 Cd1 C28 27.3(2) 2_644 2_644
O10 Cd1 Cd2 175.32(15) 2_644 7
O10 Cd1 C1 110.5(2) 2_644 4_545
O10 Cd1 C28 27.6(2) 2_644 2_644
O11 Cd1 Cd2 38.01(14) 4_545 7
O11 Cd1 O10 138.0(2) 4_545 2_644
O11 Cd1 O40 54.8(2) 4_545 4_545
O11 Cd1 C1 27.6(2) 4_545 4_545
O11 Cd1 C28 162.6(2) 4_545 2_644
O21 Cd1 Cd2 41.70(14) 5_665 7
O21 Cd1 O10 142.5(2) 5_665 2_644
O21 Cd1 O11 79.4(2) 5_665 4_545
O21 Cd1 O40 134.1(2) 5_665 4_545
O21 Cd1 C1 106.8(2) 5_665 4_545
O21 Cd1 C28 115.4(2) 5_665 2_644
O27 Cd1 Cd2 87.99(16) 3_444 7
O27 Cd1 O9 98.0(2) 3_444 2_644
O27 Cd1 O10 89.7(2) 3_444 2_644
O27 Cd1 O11 90.8(2) 3_444 4_545
O27 Cd1 O21 91.9(2) 3_444 5_665
O27 Cd1 O40 91.6(2) 3_444 4_545
O27 Cd1 N13 175.1(3) 3_444 .
O27 Cd1 C1 93.0(2) 3_444 4_545
O27 Cd1 C28 97.4(2) 3_444 2_644
O40 Cd1 Cd2 92.81(15) 4_545 7
O40 Cd1 O10 83.2(2) 4_545 2_644
O40 Cd1 C1 27.4(2) 4_545 4_545
O40 Cd1 C28 109.4(2) 4_545 2_644
N13 Cd1 Cd2 87.9(2) . 7
N13 Cd1 O9 82.5(3) . 2_644
N13 Cd1 O10 94.6(3) . 2_644
N13 Cd1 O11 87.6(2) . 4_545
N13 Cd1 O21 83.2(2) . 5_665
N13 Cd1 O40 91.3(3) . 4_545
N13 Cd1 C1 87.8(3) . 4_545
N13 Cd1 C28 85.3(3) . 2_644
C1 Cd1 Cd2 65.57(19) 4_545 7
C28 Cd1 Cd2 156.9(2) 2_644 7
C28 Cd1 C1 136.0(3) 2_644 4_545
O11 Cd2 Cd1 36.82(13) 6_565 7
O11 Cd2 O19 139.07(19) 6_565 6_565
O11 Cd2 O21 73.58(18) 6_565 3_445
O11 Cd2 C38 112.4(2) 6_565 6_565
O11 Cd2 C65 98.7(2) 6_565 3_445
O19 Cd2 Cd1 168.67(16) 6_565 7
O19 Cd2 O21 146.1(2) 6_565 3_445
O19 Cd2 C38 26.7(2) 6_565 6_565
O19 Cd2 C65 122.2(2) 6_565 3_445
O20 Cd2 Cd1 122.05(17) 6_565 7
O20 Cd2 O11 86.0(2) 6_565 6_565
O20 Cd2 O19 53.3(2) 6_565 6_565
O20 Cd2 O21 158.8(2) 6_565 3_445
O20 Cd2 O26 149.1(2) 6_565 3_445
O20 Cd2 N16 91.9(3) 6_565 .
O20 Cd2 C38 26.6(2) 6_565 6_565
O20 Cd2 C65 174.8(2) 6_565 3_445
O21 Cd2 Cd1 37.03(13) 3_445 7
O21 Cd2 C38 169.2(2) 3_445 6_565
O21 Cd2 C65 26.3(2) 3_445 3_445
O26 Cd2 Cd1 88.84(14) 3_445 7
O26 Cd2 O11 124.22(19) 3_445 6_565
O26 Cd2 O19 96.7(2) 3_445 6_565
O26 Cd2 O21 52.06(19) 3_445 3_445
O26 Cd2 C38 123.3(2) 3_445 6_565
O26 Cd2 C65 25.9(2) 3_445 3_445
N5 Cd2 Cd1 80.36(18) . 7
N5 Cd2 O11 84.1(2) . 6_565
N5 Cd2 O19 88.8(2) . 6_565
N5 Cd2 O20 86.5(3) . 6_565
N5 Cd2 O21 85.9(2) . 3_445
N5 Cd2 O26 101.6(2) . 3_445
N5 Cd2 N16 173.6(3) . .
N5 Cd2 C38 85.8(3) . 6_565
N5 Cd2 C65 96.2(2) . 3_445
N16 Cd2 Cd1 95.31(19) . 7
N16 Cd2 O11 89.6(2) . 6_565
N16 Cd2 O19 95.2(3) . 6_565
N16 Cd2 O21 93.5(2) . 3_445
N16 Cd2 O26 82.9(3) . 3_445
N16 Cd2 C38 95.5(3) . 6_565
N16 Cd2 C65 86.0(3) . 3_445
C38 Cd2 Cd1 147.1(2) 6_565 7
C38 Cd2 C65 148.9(3) 6_565 3_445
C65 Cd2 Cd1 62.92(17) 3_445 7
O3 Cd3 Cd4 131.46(17) . 2_655
O3 Cd3 O4 53.8(2) . .
O3 Cd3 O17 91.6(2) . 2_655
O3 Cd3 O25 135.1(2) . .
O3 Cd3 C18 27.1(3) . .
O3 Cd3 C79 160.4(3) . .
O4 Cd3 Cd4 169.49(16) . 2_655
O4 Cd3 C18 26.8(2) . .
O4 Cd3 C79 111.6(3) . .
O15 Cd3 Cd4 87.6(2) . 2_655
O15 Cd3 O3 99.6(2) . .
O15 Cd3 O4 82.3(3) . .
O15 Cd3 O17 94.6(3) . 2_655
O15 Cd3 O24 89.2(2) . .
O15 Cd3 O25 90.4(2) . .
O15 Cd3 N1 176.8(3) . .
O15 Cd3 C18 91.1(3) . .
O15 Cd3 C79 90.3(2) . .
O17 Cd3 Cd4 39.89(14) 2_655 2_655
O17 Cd3 O4 143.7(2) 2_655 .
O17 Cd3 O25 131.4(2) 2_655 .
O17 Cd3 C18 118.0(3) 2_655 .
O17 Cd3 C79 104.5(2) 2_655 .
O24 Cd3 Cd4 38.36(16) . 2_655
O24 Cd3 O3 166.7(2) . .
O24 Cd3 O4 138.0(2) . .
O24 Cd3 O17 77.8(2) . 2_655
O24 Cd3 O25 53.9(2) . .
O24 Cd3 C18 164.2(3) . .
O24 Cd3 C79 27.0(2) . .
O25 Cd3 Cd4 92.28(15) . 2_655
O25 Cd3 O4 85.0(2) . .
O25 Cd3 C18 110.2(3) . .
O25 Cd3 C79 26.9(2) . .
N1 Cd3 Cd4 90.9(2) . 2_655
N1 Cd3 O3 83.5(3) . .
N1 Cd3 O4 99.1(3) . .
N1 Cd3 O17 86.0(3) . 2_655
N1 Cd3 O24 87.9(3) . .
N1 Cd3 O25 86.9(3) . .
N1 Cd3 C18 91.4(3) . .
N1 Cd3 C79 86.6(3) . .
C18 Cd3 Cd4 157.5(2) . 2_655
C79 Cd3 Cd4 65.4(2) . 2_655
C79 Cd3 C18 137.2(3) . .
O17 Cd4 Cd3 37.90(16) . 2_655
O17 Cd4 C62 26.4(2) . .
O17 Cd4 C135 171.2(3) . 3_455
O18 Cd4 Cd3 90.76(16) . 2_655
O18 Cd4 O17 52.9(2) . .
O18 Cd4 C62 26.6(2) . .
O18 Cd4 C135 119.4(3) . 3_455
O24 Cd4 Cd3 37.27(14) 2_655 2_655
O24 Cd4 O17 74.7(2) 2_655 .
O24 Cd4 O18 127.2(2) 2_655 .
O24 Cd4 O31 140.4(2) 2_655 3_455
O24 Cd4 C62 100.6(2) 2_655 .
O24 Cd4 C135 113.3(2) 2_655 3_455
O30 Cd4 Cd3 122.21(17) 3_455 2_655
O30 Cd4 O17 160.0(2) 3_455 .
O30 Cd4 O18 146.8(2) 3_455 .
O30 Cd4 O24 85.9(2) 3_455 2_655
O30 Cd4 O31 54.7(2) 3_455 3_455
O30 Cd4 C62 173.5(3) 3_455 .
O30 Cd4 C135 27.4(3) 3_455 3_455
O31 Cd4 Cd3 175.29(17) 3_455 2_655
O31 Cd4 O17 144.9(2) 3_455 .
O31 Cd4 O18 92.1(2) 3_455 .
O31 Cd4 C62 118.7(3) 3_455 .
O31 Cd4 C135 27.4(2) 3_455 3_455
N4 Cd4 Cd3 94.1(2) 6_576 2_655
N4 Cd4 O17 89.7(3) 6_576 .
N4 Cd4 O18 85.0(3) 6_576 .
N4 Cd4 O24 89.6(3) 6_576 2_655
N4 Cd4 O30 95.2(3) 6_576 3_455
N4 Cd4 O31 89.8(3) 6_576 3_455
N4 Cd4 C62 84.6(3) 6_576 .
N4 Cd4 C135 94.0(3) 6_576 3_455
N9 Cd4 Cd3 83.9(2) . 2_655
N9 Cd4 O17 87.2(3) . .
N9 Cd4 O18 92.4(3) . .
N9 Cd4 O24 90.3(3) . 2_655
N9 Cd4 O30 88.0(3) . 3_455
N9 Cd4 O31 92.3(3) . 3_455
N9 Cd4 N4 176.8(3) . 6_576
N9 Cd4 C62 92.3(3) . .
N9 Cd4 C135 89.0(3) . 3_455
C62 Cd4 Cd3 64.3(2) . 2_655
C135 Cd4 Cd3 149.3(2) 3_455 2_655
C135 Cd4 C62 146.1(3) 3_455 .
O14 Cd5 O33 132.2(3) . 7_666
O14 Cd5 O34 170.8(3) . 7_666
O14 Cd5 O35 85.3(4) . .
O14 Cd5 O37 97.5(3) . .
O14 Cd5 N12 87.3(4) . 8_566
O14 Cd5 C160 159.3(4) . 7_666
O33 Cd5 O34 55.5(2) 7_666 7_666
O33 Cd5 O35 142.4(3) 7_666 .
O33 Cd5 C160 27.9(3) 7_666 7_666
O34 Cd5 C160 27.7(3) 7_666 7_666
O35 Cd5 O34 87.0(3) . 7_666
O35 Cd5 C160 114.6(3) . 7_666
O37 Cd5 O33 96.3(3) . 7_666
O37 Cd5 O34 85.8(3) . 7_666
O37 Cd5 O35 77.6(3) . .
O37 Cd5 N12 163.9(4) . 8_566
O37 Cd5 C160 92.6(3) . 7_666
N12 Cd5 O33 91.8(4) 8_566 7_666
N12 Cd5 O34 87.3(3) 8_566 7_666
N12 Cd5 O35 87.4(4) 8_566 .
N12 Cd5 C160 88.1(4) 8_566 7_666
O6 Cd6 O27 139.1(2) . .
O6 Cd6 C25 27.9(2) . .
O6 Cd6 C118 165.9(3) . .
O7 Cd6 O6 56.1(2) . .
O7 Cd6 O27 101.7(2) . .
O7 Cd6 O38 128.0(3) . .
O7 Cd6 N8 102.6(3) . .
O7 Cd6 C25 28.7(2) . .
O7 Cd6 C118 121.7(3) . .
O27 Cd6 C25 125.9(2) . .
O27 Cd6 C118 27.9(3) . .
O38 Cd6 O6 165.9(2) . .
O38 Cd6 O27 55.0(2) . .
O38 Cd6 N8 83.8(3) . .
O38 Cd6 C25 152.1(3) . .
O38 Cd6 C118 27.8(3) . .
O39 Cd6 O6 90.0(3) . .
O39 Cd6 O7 132.0(3) . .
O39 Cd6 O27 81.8(3) . .
O39 Cd6 O38 93.5(3) . .
O39 Cd6 N8 105.2(3) . .
O39 Cd6 C25 114.3(3) . .
O39 Cd6 C118 82.6(3) . .
N8 Cd6 O6 82.1(2) . .
N8 Cd6 O27 138.7(2) . .
N8 Cd6 C25 89.0(3) . .
N8 Cd6 C118 111.3(3) . .
C25 Cd6 C118 149.8(3) . .
C8 O1 C5 118.3(7) . .
C12 O2 C14 119.0(7) . .
C18 O3 Cd3 94.6(5) . .
C18 O4 Cd3 89.5(5) . .
C10 O5 C21 119.5(7) . .
C25 O6 Cd6 87.1(5) . .
C25 O7 Cd6 93.0(5) . .
C35 O8 C32 116.9(6) . .
C28 O9 Cd1 94.0(5) . 2_664
C28 O10 Cd1 88.5(5) . 2_664
Cd1 O11 Cd2 105.2(2) 4 6_566
C1 O11 Cd1 91.3(5) . 4
C1 O11 Cd2 163.5(6) . 6_566
C45 O12 C42 118.5(6) . .
C49 O13 C51 119.2(7) . .
C55 O14 Cd5 108.4(7) . .
C55 O15 Cd3 123.1(6) . .
C58 O16 C47 116.6(7) . .
Cd3 O17 Cd4 102.2(2) 2_655 .
C62 O17 Cd3 165.6(6) . 2_655
C62 O17 Cd4 91.5(5) . .
C62 O18 Cd4 91.9(6) . .
C38 O19 Cd2 85.1(5) . 6_566
C38 O20 Cd2 97.3(5) . 6_566
Cd1 O21 Cd2 101.3(2) 5_665 3
C65 O21 Cd1 165.8(5) . 5_665
C65 O21 Cd2 85.9(5) . 3
C72 O22 C69 116.8(6) . .
C74 O23 C75 120.3(7) . .
Cd3 O24 Cd4 104.4(2) . 2_655
C79 O24 Cd3 94.4(5) . .
C79 O24 Cd4 161.3(6) . 2_655
C79 O25 Cd3 90.2(6) . .
C65 O26 Cd2 98.3(5) . 3
Cd1 O27 Cd6 118.7(3) 3_556 .
C118 O27 Cd1 146.3(6) . 3_556
C118 O27 Cd6 85.7(5) . .
C125 O28 C122 119.4(7) . .
C131 O29 C129 118.5(7) . .
C135 O30 Cd4 92.3(5) . 3_545
C135 O31 Cd4 89.3(5) . 3_545
C127 O32 C156 119.2(6) . .
C160 O33 Cd5 92.7(6) . 7_666
C160 O34 Cd5 88.2(6) . 7_666
C161 O35 Cd5 116.4(7) . .
C164 O35 Cd5 127.6(8) . .
C164 O35 C161 112.6(10) . .
C162 O36 C163 109.1(10) . .
C118 O38 Cd6 95.6(6) . .
C1 O40 Cd1 91.1(5) . 4
C80 N1 Cd3 122.7(7) . .
C80 N1 C97 104.1(11) . .
C80 N1 C97A 106(2) . .
C97 N1 Cd3 131.3(9) . .
C97A N1 Cd3 129(2) . .
C80 N2 C81 128.3(9) . .
C80 N2 C96 105.2(12) . .
C80 N2 C96A 101(2) . .
C81 N2 C96A 126(3) . .
C96 N2 C81 125.9(13) . .
C93 N3 C90 128.1(9) . .
C93 N3 C95 104.0(9) . .
C95 N3 C90 127.5(10) . .
C93 N4 Cd4 124.3(7) . 6_575
C93 N4 C94 104.9(9) . .
C94 N4 Cd4 128.0(8) . 6_575
C100 N5 Cd2 120.0(6) . .
C100 N5 C117 106.0(8) . .
C117 N5 Cd2 133.6(6) . .
C100 N6 C101 125.2(8) . .
C100 N6 C116 107.0(7) . .
C116 N6 C101 127.8(8) . .
C113 N7 C110 127.7(8) . .
C113 N7 C115 106.0(7) . .
C115 N7 C110 126.3(8) . .
C113 N8 Cd6 129.0(6) . .
C113 N8 C114 105.3(8) . .
C114 N8 Cd6 125.8(6) . .
C136 N9 Cd4 122.4(8) . .
C136 N9 C153 106.5(10) . .
C153 N9 Cd4 130.9(9) . .
C136 N10 C137 122.7(11) . .
C136 N10 C152 106.8(10) . .
C152 N10 C137 130.3(10) . .
C146 N11 C1I 132.5(13) . .
C149 N11 C146 125.6(10) . .
C149 N11 C151 110.4(17) . .
C149 N11 C1I 96.6(14) . .
C151 N11 C146 121.2(19) . .
C149 N12 Cd5 123.5(9) . 8_465
C149 N12 C150 96.7(16) . .
C149 N12 C1J 108.9(15) . .
C150 N12 Cd5 137.1(14) . 8_465
C167 N13 Cd1 122.0(6) . .
C167 N13 C184 102(2) . .
C167 N13 C1L 104.6(8) . .
C184 N13 Cd1 132(2) . .
C1L N13 Cd1 129.1(7) . .
C167 N14 C168 126.3(9) . .
C167 N14 C183 98(3) . .
C167 N14 C1K 107.2(9) . .
C168 N14 C183 126(2) . .
C1K N14 C168 125.1(10) . .
C180 N15 C177 125.3(9) . .
C180 N15 C182 106.4(8) . .
C182 N15 C177 128.2(9) . .
C180 N16 Cd2 121.4(7) . .
C180 N16 C181 105.8(9) . .
C181 N16 Cd2 132.4(7) . .
O11 C1 Cd1 61.1(4) . 4
O11 C1 C2 118.6(8) . .
O40 C1 Cd1 61.5(5) . 4
O40 C1 O11 122.3(8) . .
O40 C1 C2 118.9(8) . .
C2 C1 Cd1 171.3(6) . 4
C3 C2 C1 120.1(8) . .
C3 C2 C7 118.5(9) . .
C7 C2 C1 121.4(9) . .
C2 C3 C4 121.3(9) . .
C5 C4 C3 117.5(9) . .
C4 C5 O1 118.7(9) . .
C6 C5 O1 118.6(9) . .
C6 C5 C4 122.7(9) . .
C5 C6 C7 119.0(9) . .
C6 C7 C2 120.8(9) . .
O1 C8 C9 122.6(8) . .
C13 C8 O1 116.1(8) . .
C13 C8 C9 121.3(8) . .
C10 C9 C8 118.1(8) . .
O5 C10 C11 122.8(8) . .
C9 C10 O5 114.2(8) . .
C9 C10 C11 123.0(8) . .
C12 C11 C10 116.8(8) . .
C11 C12 O2 122.3(7) . .
C13 C12 O2 115.1(8) . .
C13 C12 C11 122.4(8) . .
C12 C13 C8 118.4(8) . .
C15 C14 O2 120.1(8) . .
C20 C14 O2 118.2(8) . .
C20 C14 C15 121.5(8) . .
C14 C15 C16 118.9(8) . .
C17 C16 C15 120.6(9) . .
C16 C17 C18 120.4(8) . .
C16 C17 C19 119.0(8) . .
C19 C17 C18 120.6(8) . .
O3 C18 Cd3 58.3(4) . .
O3 C18 C17 117.8(8) . .
O4 C18 Cd3 63.7(5) . .
O4 C18 O3 122.0(8) . .
O4 C18 C17 120.1(8) . .
C17 C18 Cd3 175.8(7) . .
C20 C19 C17 120.4(8) . .
C14 C20 C19 119.6(9) . .
C22 C21 O5 118.7(8) . .
C27 C21 O5 118.2(8) . .
C27 C21 C22 122.8(8) . .
C21 C22 C23 118.6(9) . .
C22 C23 C24 119.7(9) . .
C23 C24 C25 121.8(8) . .
C26 C24 C23 120.3(8) . .
C26 C24 C25 117.8(8) . .
O6 C25 Cd6 65.0(5) . .
O6 C25 O7 121.8(8) . .
O6 C25 C24 120.5(8) . .
O7 C25 Cd6 58.3(5) . .
O7 C25 C24 117.5(8) . .
C24 C25 Cd6 162.1(6) . .
C24 C26 C27 119.1(9) . .
C21 C27 C26 119.4(8) . .
O9 C28 Cd1 58.7(4) . 2_664
O9 C28 O10 121.4(8) . .
O9 C28 C29 119.3(8) . .
O10 C28 Cd1 63.9(4) . 2_664
O10 C28 C29 119.3(8) . .
C29 C28 Cd1 167.5(7) . 2_664
C30 C29 C28 120.0(8) . .
C34 C29 C28 121.0(8) . .
C34 C29 C30 119.0(8) . .
C31 C30 C29 121.2(8) . .
C30 C31 C32 118.7(8) . .
C31 C32 O8 120.7(8) . .
C33 C32 O8 117.8(8) . .
C33 C32 C31 121.4(8) . .
C32 C33 C34 119.7(9) . .
C29 C34 C33 120.0(9) . .
C36 C35 O8 116.0(8) . .
C37 C35 O8 121.3(7) . .
C37 C35 C36 122.7(8) . .
C35 C36 C74 117.7(9) . .
C35 C37 C72 117.6(8) . .
O19 C38 Cd2 68.2(5) . 6_566
O19 C38 C39 120.1(8) . .
O20 C38 Cd2 56.1(4) . 6_566
O20 C38 O19 124.0(8) . .
O20 C38 C39 115.7(8) . .
C39 C38 Cd2 167.0(6) . 6_566
C40 C39 C38 119.1(8) . .
C44 C39 C38 122.2(8) . .
C44 C39 C40 118.6(8) . .
C41 C40 C39 119.8(8) . .
C42 C41 C40 120.9(8) . .
O12 C42 C43 115.6(7) . .
C41 C42 O12 123.5(8) . .
C41 C42 C43 120.6(8) . .
C44 C43 C42 118.4(8) . .
C43 C44 C39 121.6(8) . .
O12 C45 C46 121.8(7) . .
O12 C45 C50 116.3(8) . .
C46 C45 C50 121.8(8) . .
C45 C46 C47 118.1(8) . .
O16 C47 C46 122.3(8) . .
C48 C47 O16 116.0(7) . .
C48 C47 C46 121.7(8) . .
C47 C48 C49 117.8(8) . .
O13 C49 C48 122.0(7) . .
C50 C49 O13 115.2(8) . .
C50 C49 C48 122.8(8) . .
C49 C50 C45 117.6(8) . .
C52 C51 O13 119.7(8) . .
C57 C51 O13 118.0(8) . .
C57 C51 C52 122.1(9) . .
C53 C52 C51 118.5(9) . .
C52 C53 C54 120.4(10) . .
C53 C54 C55 119.0(10) . .
C56 C54 C53 120.3(9) . .
C56 C54 C55 120.6(9) . .
O14 C55 O15 123.9(9) . .
O14 C55 C54 116.7(9) . .
O15 C55 C54 119.3(10) . .
C54 C56 C57 120.1(9) . .
C51 C57 C56 118.6(9) . .
O16 C58 C64 120.3(8) . .
C59 C58 O16 118.6(8) . .
C59 C58 C64 121.1(8) . .
C60 C59 C58 118.9(8) . .
C59 C60 C61 121.6(9) . .
C60 C61 C62 120.3(8) . .
C63 C61 C60 118.0(8) . .
C63 C61 C62 121.6(8) . .
O17 C62 Cd4 62.0(5) . .
O17 C62 O18 122.7(8) . .
O17 C62 C61 119.8(8) . .
O18 C62 Cd4 61.5(5) . .
O18 C62 C61 117.5(9) . .
C61 C62 Cd4 169.6(6) . .
C64 C63 C61 120.5(9) . .
C63 C64 C58 119.8(9) . .
O21 C65 Cd2 67.8(4) . 3
O21 C65 C66 118.2(7) . .
O26 C65 Cd2 55.8(4) . 3
O26 C65 O21 123.0(7) . .
O26 C65 C66 118.8(7) . .
C66 C65 Cd2 169.5(5) . 3
C67 C66 C65 120.1(7) . .
C67 C66 C71 120.3(7) . .
C71 C66 C65 119.5(7) . .
C66 C67 C68 119.6(8) . .
C69 C68 C67 119.4(8) . .
C68 C69 O22 119.1(7) . .
C68 C69 C70 122.2(8) . .
C70 C69 O22 118.6(7) . .
C69 C70 C71 118.4(8) . .
C66 C71 C70 120.0(8) . .
O22 C72 C37 121.3(7) . .
C73 C72 O22 116.9(8) . .
C73 C72 C37 121.7(8) . .
C74 C73 C72 118.5(8) . .
O23 C74 C36 113.5(8) . .
C73 C74 O23 124.8(8) . .
C73 C74 C36 121.8(8) . .
C76 C75 O23 118.8(9) . .
C76 C75 C99 122.0(9) . .
C99 C75 O23 118.9(9) . .
C75 C76 C77 118.5(9) . .
C78 C77 C76 120.9(9) . .
C77 C78 C79 121.0(8) . .
C77 C78 C98 119.7(8) . .
C98 C78 C79 119.3(8) . .
O24 C79 Cd3 58.6(5) . .
O24 C79 C78 119.4(8) . .
O25 C79 Cd3 62.9(5) . .
O25 C79 O24 121.5(8) . .
O25 C79 C78 119.0(8) . .
C78 C79 Cd3 175.0(6) . .
N1 C80 N2 113.8(10) . .
C82 C81 N2 120.4(11) . .
C82 C81 C86 121.8(14) . .
C86 C81 N2 117.5(12) . .
C82A C81 N2 118.2(16) . .
C82A C81 C86A 122(2) . .
C86A C81 N2 119.6(17) . .
C83 C82 C81 119.4(16) . .
C82 C83 C84 123.1(17) . .
C83 C84 C85 115.7(13) . .
C83 C84 C87 123.8(12) . .
C85 C84 C87 120.4(11) . .
C83A C84 C87 123.3(17) . .
C85A C84 C87 120.3(16) . .
C85A C84 C83A 116(2) . .
C86 C85 C84 121.6(17) . .
C81 C86 C85 118.2(17) . .
C88 C87 C84 122.5(10) . .
C88 C87 C92 118.1(11) . .
C92 C87 C84 119.4(10) . .
C87 C88 C89 121.5(12) . .
C90 C89 C88 123.1(13) . .
C89 C90 N3 123.1(11) . .
C89 C90 C91 116.5(11) . .
C91 C90 N3 120.3(10) . .
C92 C91 C90 121.6(12) . .
C91 C92 C87 119.0(13) . .
N4 C93 N3 114.6(10) . .
N4 C94 C95 108.5(11) . .
C94 C95 N3 107.8(11) . .
C97 C96 N2 107.5(17) . .
C96 C97 N1 108.7(15) . .
C99 C98 C78 120.5(10) . .
C98 C99 C75 118.2(10) . .
N5 C100 N6 111.8(8) . .
C102 C101 N6 118.8(8) . .
C106 C101 N6 120.5(8) . .
C106 C101 C102 120.6(8) . .
C101 C102 C103 119.2(9) . .
C104 C103 C102 120.9(9) . .
C103 C104 C105 118.8(8) . .
C103 C104 C107 120.3(8) . .
C105 C104 C107 120.9(8) . .
C104 C105 C106 120.1(9) . .
C101 C106 C105 120.2(9) . .
C108 C107 C104 120.0(8) . .
C112 C107 C104 121.8(8) . .
C112 C107 C108 118.1(8) . .
C109 C108 C107 120.9(9) . .
C108 C109 C110 120.8(9) . .
C109 C110 N7 120.8(8) . .
C111 C110 N7 120.5(8) . .
C111 C110 C109 118.6(8) . .
C112 C111 C110 119.8(9) . .
C107 C112 C111 121.7(9) . .
N8 C113 N7 112.1(9) . .
C115 C114 N8 109.4(8) . .
C114 C115 N7 107.2(9) . .
C117 C116 N6 105.4(8) . .
C116 C117 N5 109.9(8) . .
O27 C118 Cd6 66.3(5) . .
O27 C118 C119 122.8(8) . .
O38 C118 Cd6 56.6(5) . .
O38 C118 O27 120.3(9) . .
O38 C118 C119 116.9(9) . .
C119 C118 Cd6 159.1(7) . .
C120 C119 C118 122.3(9) . .
C124 C119 C118 118.5(9) . .
C124 C119 C120 119.2(9) . .
C121 C120 C119 120.1(9) . .
C120 C121 C122 119.2(9) . .
C121 C122 O28 122.6(8) . .
C123 C122 O28 115.4(8) . .
C123 C122 C121 121.8(8) . .
C122 C123 C124 118.6(9) . .
C123 C124 C119 120.8(9) . .
O28 C125 C130 113.4(8) . .
C126 C125 O28 124.7(8) . .
C126 C125 C130 121.9(8) . .
C125 C126 C127 117.2(8) . .
O32 C127 C126 113.7(7) . .
C128 C127 O32 123.7(7) . .
C128 C127 C126 122.5(8) . .
C127 C128 C129 117.9(8) . .
C128 C129 O29 122.9(8) . .
C128 C129 C130 123.0(8) . .
C130 C129 O29 113.8(8) . .
C129 C130 C125 117.2(9) . .
C132 C131 O29 115.5(9) . .
C132 C131 C155 122.5(8) . .
C155 C131 O29 121.9(9) . .
C131 C132 C133 119.6(9) . .
C134 C133 C132 119.0(9) . .
C133 C134 C135 119.6(8) . .
C154 C134 C133 119.8(8) . .
C154 C134 C135 120.5(8) . .
O30 C135 Cd4 60.3(4) . 3_545
O30 C135 C134 117.9(8) . .
O31 C135 Cd4 63.3(5) . 3_545
O31 C135 O30 123.5(8) . .
O31 C135 C134 118.6(8) . .
C134 C135 Cd4 173.3(7) . 3_545
N9 C136 N10 110.2(12) . .
N10 C137 C138 115.4(13) . .
N10 C137 C1H 117.8(19) . .
C142 C137 N10 122.4(14) . .
C142 C137 C138 122.2(14) . .
C1E C137 N10 128(2) . .
C1E C137 C1H 112(3) . .
C139 C138 C137 115.9(15) . .
C138 C139 C140 119.8(14) . .
C141 C140 C139 115.2(14) . .
C141 C140 C143 125.9(14) . .
C143 C140 C139 118.9(11) . .
C143 C140 C1G 111.9(18) . .
C1F C140 C143 122(2) . .
C1F C140 C1G 124(3) . .
C140 C141 C142 126.1(17) . .
C137 C142 C141 120.5(17) . .
C144 C143 C140 121.3(11) . .
C144 C143 C148 116.6(12) . .
C148 C143 C140 122.1(11) . .
C143 C144 C145 121.6(12) . .
C146 C145 C144 120.4(12) . .
C145 C146 N11 121.2(11) . .
C145 C146 C147 119.4(12) . .
C147 C146 N11 119.3(11) . .
C148 C147 C146 118.8(12) . .
C147 C148 C143 123.1(12) . .
N12 C149 N11 113.0(11) . .
C151 C150 N12 117(3) . .
C150 C151 N11 99(3) . .
C153 C152 N10 106.1(11) . .
C152 C153 N9 110.3(13) . .
C134 C154 C155 121.7(9) . .
C154 C155 C131 117.3(9) . .
C157 C156 O32 120.3(8) . .
C166 C156 O32 117.6(8) . .
C166 C156 C157 122.1(8) . .
C156 C157 C158 117.9(9) . .
C159 C158 C157 120.8(8) . .
C158 C159 C160 119.6(8) . .
C158 C159 C165 119.0(8) . .
C165 C159 C160 121.2(9) . .
O33 C160 Cd5 59.4(5) . 7_666
O33 C160 C159 117.8(9) . .
O34 C160 Cd5 64.1(5) . 7_666
O34 C160 O33 123.3(9) . .
O34 C160 C159 118.8(9) . .
C159 C160 Cd5 171.3(7) . 7_666
C162 C161 O35 114.0(11) . .
O36 C162 C161 102.4(11) . .
O36 C163 C164 112.5(11) . .
O35 C164 C163 114.7(12) . .
C166 C165 C159 120.8(9) . .
C156 C166 C165 119.3(9) . .
N13 C167 N14 111.9(8) . .
C169 C168 N14 119.8(10) . .
C169 C168 C173 118.0(10) . .
C173 C168 N14 122.2(9) . .
C170 C169 C168 120.6(11) . .
C169 C170 C171 122.8(10) . .
C170 C171 C172 116.3(10) . .
C170 C171 C174 122.6(10) . .
C172 C171 C174 121.1(10) . .
C173 C172 C171 121.5(11) . .
C172 C173 C168 120.4(10) . .
C171 C174 C1A 113.0(18) . .
C175 C174 C171 125.2(11) . .
C175 C174 C179 116.4(11) . .
C179 C174 C171 118.4(11) . .
C1C C174 C171 126(2) . .
C1C C174 C1A 121(3) . .
C176 C175 C174 122.9(13) . .
C177 C176 C175 118.1(13) . .
N15 C177 C1B 117.8(16) . .
C176 C177 N15 119.8(11) . .
C176 C177 C178 122.3(11) . .
C178 C177 N15 117.8(10) . .
C1D C177 N15 127(2) . .
C1D C177 C1B 115(2) . .
C177 C178 C179 118.1(12) . .
C178 C179 C174 121.6(13) . .
N16 C180 N15 111.0(9) . .
C182 C181 N16 110.5(10) . .
C181 C182 N15 106.2(10) . .
C184 C183 N14 108(3) . .
C183 C184 N13 108(3) . .
C187 O41 C186 111.6(17) . .
C188 O42 C185 111.9(17) . .
O42 C185 C186 113(2) . .
O41 C186 C185 105.1(19) . .
O41 C187 C188 115.1(18) . .
C187 C188 O42 110(2) . .
C1B C1A C174 114(3) . .
C1A C1B C177 122(3) . .
C174 C1C C1D 123(4) . .
C177 C1D C1C 124(4) . .
C81 C82A C83A 119(3) . .
C84 C83A C82A 121(3) . .
C84 C85A C86A 121(3) . .
C81 C86A C85A 120(3) . .
C137 C1E C1F 123(4) . .
C140 C1F C1E 120(4) . .
C1H C1G C140 111(3) . .
C1G C1H C137 124(3) . .
C1J C1I N11 113(2) . .
C1I C1J N12 104(2) . .
C1L C1K N14 104.9(10) . .
C1K C1L N13 110.6(10) . .
C96A C97A N1 108(4) . .
C97A C96A N2 106(5) . .

loop_
_geom_bond_atom_site_label_1
_geom_bond_atom_site_label_2
_geom_bond_distance
_geom_bond_site_symmetry_2
Cd1 Cd2 3.8476(9) 7
Cd1 O9 2.331(6) 2_644
Cd1 O10 2.444(6) 2_644
Cd1 O11 2.389(6) 4_545
Cd1 O21 2.363(6) 5_665
Cd1 O27 2.272(6) 3_444
Cd1 O40 2.398(6) 4_545
Cd1 N13 2.323(8) .
Cd1 C1 2.728(9) 4_545
Cd1 C28 2.721(8) 2_644
Cd2 O11 2.455(6) 6_565
Cd2 O19 2.569(6) 6_565
Cd2 O20 2.307(6) 6_565
Cd2 O21 2.610(6) 3_445
Cd2 O26 2.349(6) 3_445
Cd2 N5 2.269(7) .
Cd2 N16 2.308(8) .
Cd2 C38 2.757(8) 6_565
Cd2 C65 2.811(8) 3_445
Cd3 Cd4 3.7772(10) 2_655
Cd3 O3 2.365(6) .
Cd3 O4 2.483(6) .
Cd3 O15 2.258(7) .
Cd3 O17 2.374(7) 2_655
Cd3 O24 2.361(6) .
Cd3 O25 2.454(7) .
Cd3 N1 2.297(8) .
Cd3 C18 2.770(8) .
Cd3 C79 2.757(9) .
Cd4 O17 2.478(6) .
Cd4 O18 2.466(7) .
Cd4 O24 2.420(7) 2_655
Cd4 O30 2.364(6) 3_455
Cd4 O31 2.429(7) 3_455
Cd4 N4 2.275(8) 6_576
Cd4 N9 2.270(9) .
Cd4 C62 2.805(9) .
Cd4 C135 2.719(8) 3_455
Cd5 O14 2.238(7) .
Cd5 O33 2.323(7) 7_666
Cd5 O34 2.425(7) 7_666
Cd5 O35 2.421(9) .
Cd5 O37 2.273(9) .
Cd5 N12 2.283(12) 8_566
Cd5 C160 2.695(10) 7_666
Cd6 O6 2.407(6) .
Cd6 O7 2.260(6) .
Cd6 O27 2.475(6) .
Cd6 O38 2.260(7) .
Cd6 O39 2.234(8) .
Cd6 N8 2.275(7) .
Cd6 C25 2.652(9) .
Cd6 C118 2.694(10) .
O1 C5 1.409(11) .
O1 C8 1.386(10) .
O2 C12 1.390(10) .
O2 C14 1.392(10) .
O3 C18 1.265(11) .
O4 C18 1.248(11) .
O5 C10 1.382(10) .
O5 C21 1.401(10) .
O6 C25 1.241(11) .
O7 C25 1.275(11) .
O8 C32 1.390(10) .
O8 C35 1.388(10) .
O9 C28 1.251(11) .
O10 C28 1.262(11) .
O11 C1 1.262(11) .
O12 C42 1.396(9) .
O12 C45 1.382(10) .
O13 C49 1.385(10) .
O13 C51 1.419(10) .
O14 C55 1.260(14) .
O15 C55 1.265(13) .
O16 C47 1.386(11) .
O16 C58 1.385(10) .
O17 C62 1.250(11) .
O18 C62 1.258(11) .
O19 C38 1.246(11) .
O20 C38 1.244(11) .
O21 C65 1.248(10) .
O22 C69 1.407(9) .
O22 C72 1.390(10) .
O23 C74 1.376(10) .
O23 C75 1.400(11) .
O24 C79 1.255(11) .
O25 C79 1.250(11) .
O26 C65 1.242(10) .
O27 C118 1.266(12) .
O28 C122 1.393(10) .
O28 C125 1.393(10) .
O29 C129 1.401(11) .
O29 C131 1.396(11) .
O30 C135 1.252(11) .
O31 C135 1.250(11) .
O32 C127 1.396(10) .
O32 C156 1.407(10) .
O33 C160 1.261(12) .
O34 C160 1.252(12) .
O35 C161 1.591(16) .
O35 C164 1.279(14) .
O36 C162 1.413(16) .
O36 C163 1.470(16) .
O38 C118 1.264(11) .
O40 C1 1.254(11) .
N1 C80 1.277(13) .
N1 C97 1.41(2) .
N1 C97A 1.39(5) .
N2 C80 1.342(13) .
N2 C81 1.440(13) .
N2 C96 1.37(2) .
N2 C96A 1.48(7) .
N3 C90 1.403(13) .
N3 C93 1.315(13) .
N3 C95 1.366(15) .
N4 C93 1.295(13) .
N4 C94 1.350(14) .
N5 C100 1.300(11) .
N5 C117 1.380(12) .
N6 C100 1.367(11) .
N6 C101 1.432(11) .
N6 C116 1.377(12) .
N7 C110 1.419(11) .
N7 C113 1.334(12) .
N7 C115 1.380(12) .
N8 C113 1.318(11) .
N8 C114 1.377(12) .
N9 C136 1.314(15) .
N9 C153 1.369(16) .
N10 C136 1.355(14) .
N10 C137 1.410(15) .
N10 C152 1.392(17) .
N11 C146 1.421(16) .
N11 C149 1.337(16) .
N11 C151 1.39(3) .
N11 C1I 1.47(3) .
N12 C149 1.315(16) .
N12 C150 1.48(4) .
N12 C1J 1.35(3) .
N13 C167 1.314(12) .
N13 C184 1.52(4) .
N13 C1L 1.360(15) .
N14 C167 1.322(12) .
N14 C168 1.429(13) .
N14 C183 1.57(5) .
N14 C1K 1.372(15) .
N15 C177 1.432(12) .
N15 C180 1.364(12) .
N15 C182 1.371(14) .
N16 C180 1.309(12) .
N16 C181 1.362(14) .
C1 C2 1.495(13) .
C2 C3 1.389(13) .
C2 C7 1.391(13) .
C3 C4 1.410(13) .
C4 C5 1.374(14) .
C5 C6 1.369(14) .
C6 C7 1.388(14) .
C8 C9 1.386(13) .
C8 C13 1.381(12) .
C9 C10 1.368(12) .
C10 C11 1.386(12) .
C11 C12 1.381(12) .
C12 C13 1.378(12) .
C14 C15 1.381(13) .
C14 C20 1.364(13) .
C15 C16 1.390(12) .
C16 C17 1.388(13) .
C17 C18 1.500(12) .
C17 C19 1.389(13) .
C19 C20 1.388(12) .
C21 C22 1.377(13) .
C21 C27 1.364(12) .
C22 C23 1.402(13) .
C23 C24 1.403(13) .
C24 C25 1.485(12) .
C24 C26 1.393(13) .
C26 C27 1.409(12) .
C28 C29 1.493(12) .
C29 C30 1.395(12) .
C29 C34 1.382(13) .
C30 C31 1.370(12) .
C31 C32 1.385(13) .
C32 C33 1.364(13) .
C33 C34 1.395(13) .
C35 C36 1.380(12) .
C35 C37 1.380(12) .
C36 C74 1.394(12) .
C37 C72 1.393(12) .
C38 C39 1.517(11) .
C39 C40 1.405(12) .
C39 C44 1.392(13) .
C40 C41 1.375(12) .
C41 C42 1.367(12) .
C42 C43 1.405(12) .
C43 C44 1.379(12) .
C45 C46 1.387(12) .
C45 C50 1.394(11) .
C46 C47 1.387(12) .
C47 C48 1.384(12) .
C48 C49 1.387(12) .
C49 C50 1.370(12) .
C51 C52 1.374(13) .
C51 C57 1.367(13) .
C52 C53 1.372(13) .
C53 C54 1.379(13) .
C54 C55 1.517(13) .
C54 C56 1.366(14) .
C56 C57 1.385(13) .
C58 C59 1.376(13) .
C58 C64 1.386(13) .
C59 C60 1.370(12) .
C60 C61 1.417(13) .
C61 C62 1.491(12) .
C61 C63 1.385(13) .
C63 C64 1.384(13) .
C65 C66 1.522(10) .
C66 C67 1.385(11) .
C66 C71 1.386(12) .
C67 C68 1.397(11) .
C68 C69 1.367(12) .
C69 C70 1.378(12) .
C70 C71 1.403(11) .
C72 C73 1.385(11) .
C73 C74 1.376(12) .
C75 C76 1.359(14) .
C75 C99 1.390(15) .
C76 C77 1.389(13) .
C77 C78 1.364(13) .
C78 C79 1.510(12) .
C78 C98 1.382(13) .
C81 C82 1.36(2) .
C81 C86 1.37(2) .
C81 C82A 1.31(3) .
C81 C86A 1.33(3) .
C82 C83 1.36(2) .
C83 C84 1.39(2) .
C84 C85 1.42(2) .
C84 C87 1.457(15) .
C84 C83A 1.39(3) .
C84 C85A 1.36(3) .
C85 C86 1.39(2) .
C87 C88 1.342(16) .
C87 C92 1.411(16) .
C88 C89 1.377(17) .
C89 C90 1.342(16) .
C90 C91 1.398(17) .
C91 C92 1.392(17) .
C94 C95 1.351(17) .
C96 C97 1.33(2) .
C98 C99 1.379(13) .
C101 C102 1.386(13) .
C101 C106 1.370(13) .
C102 C103 1.405(12) .
C103 C104 1.386(13) .
C104 C105 1.400(13) .
C104 C107 1.482(12) .
C105 C106 1.400(12) .
C107 C108 1.399(13) .
C107 C112 1.379(13) .
C108 C109 1.364(13) .
C109 C110 1.398(13) .
C110 C111 1.392(13) .
C111 C112 1.384(12) .
C114 C115 1.334(13) .
C116 C117 1.373(13) .
C118 C119 1.501(13) .
C119 C120 1.389(13) .
C119 C124 1.385(14) .
C120 C121 1.368(13) .
C121 C122 1.381(13) .
C122 C123 1.363(13) .
C123 C124 1.378(13) .
C125 C126 1.379(13) .
C125 C130 1.393(12) .
C126 C127 1.405(11) .
C127 C128 1.357(12) .
C128 C129 1.370(13) .
C129 C130 1.382(13) .
C131 C132 1.355(14) .
C131 C155 1.392(14) .
C132 C133 1.407(12) .
C133 C134 1.394(13) .
C134 C135 1.522(11) .
C134 C154 1.377(13) .
C137 C138 1.518(19) .
C137 C142 1.24(2) .
C137 C1E 1.31(4) .
C137 C1H 1.51(5) .
C138 C139 1.37(2) .
C139 C140 1.53(2) .
C140 C141 1.30(2) .
C140 C143 1.479(17) .
C140 C1F 1.18(5) .
C140 C1G 1.52(4) .
C141 C142 1.39(3) .
C143 C144 1.369(16) .
C143 C148 1.379(17) .
C144 C145 1.388(17) .
C145 C146 1.358(17) .
C146 C147 1.387(17) .
C147 C148 1.371(18) .
C150 C151 1.31(4) .
C152 C153 1.327(17) .
C154 C155 1.391(12) .
C156 C157 1.380(12) .
C156 C166 1.361(13) .
C157 C158 1.392(13) .
C158 C159 1.375(13) .
C159 C160 1.513(13) .
C159 C165 1.392(13) .
C161 C162 1.552(14) .
C163 C164 1.526(14) .
C165 C166 1.367(13) .
C168 C169 1.379(14) .
C168 C173 1.402(15) .
C169 C170 1.366(15) .
C170 C171 1.381(15) .
C171 C172 1.405(15) .
C171 C174 1.474(14) .
C172 C173 1.374(15) .
C174 C175 1.390(18) .
C174 C179 1.410(17) .
C174 C1A 1.51(4) .
C174 C1C 1.22(5) .
C175 C176 1.383(19) .
C176 C177 1.364(17) .
C177 C178 1.382(18) .
C177 C1B 1.53(4) .
C177 C1D 1.27(4) .
C178 C179 1.389(19) .
C181 C182 1.342(16) .
C183 C184 1.23(9) .
O41 C186 1.46(2) .
O41 C187 1.40(2) .
O42 C185 1.46(3) .
O42 C188 1.45(2) .
C185 C186 1.49(3) .
C187 C188 1.42(3) .
C1A C1B 1.35(5) .
C1C C1D 1.41(6) .
C82A C83A 1.42(4) .
C85A C86A 1.43(4) .
C1E C1F 1.47(6) .
C1G C1H 1.40(6) .
C1I C1J 1.31(4) .
C1K C1L 1.351(19) .
C97A C96A 1.35(7) .

loop_
_geom_torsion_atom_site_label_1
_geom_torsion_atom_site_label_2
_geom_torsion_atom_site_label_3
_geom_torsion_atom_site_label_4
_geom_torsion
_geom_torsion_site_symmetry_1
_geom_torsion_site_symmetry_4
Cd1 O9 C28 O10 -12.6(10) 2_664 .
Cd1 O9 C28 C29 165.7(7) 2_664 .
Cd1 O10 C28 O9 12.0(9) 2_664 .
Cd1 O10 C28 C29 -166.3(8) 2_664 .
Cd1 O11 C1 O40 6.6(9) 4 .
Cd1 O11 C1 C2 -170.1(7) 4 .
Cd1 O21 C65 Cd2 -121(2) 5_665 3
Cd1 O21 C65 O26 -129(2) 5_665 .
Cd1 O21 C65 C66 49(3) 5_665 .
Cd1 O27 C118 Cd6 -139.1(11) 3_556 .
Cd1 O27 C118 O38 -156.9(8) 3_556 .
Cd1 O27 C118 C119 19.5(18) 3_556 .
Cd1 O40 C1 O11 -6.6(9) 4 .
Cd1 O40 C1 C2 170.1(7) 4 .
Cd1 N13 C167 N14 -166.4(7) . .
Cd1 N13 C184 C183 -173(5) . .
Cd1 N13 C1L C1K 159.8(11) . .
Cd1 C28 C29 C30 73(3) 2_664 .
Cd1 C28 C29 C34 -106(3) 2_664 .
Cd2 O11 C1 Cd1 178(2) 6_566 4
Cd2 O11 C1 O40 -175.8(15) 6_566 .
Cd2 O11 C1 C2 8(3) 6_566 .
Cd2 O19 C38 O20 -6.1(9) 6_566 .
Cd2 O19 C38 C39 168.8(8) 6_566 .
Cd2 O20 C38 O19 6.8(10) 6_566 .
Cd2 O20 C38 C39 -168.3(6) 6_566 .
Cd2 O21 C65 O26 -8.4(8) 3 .
Cd2 O21 C65 C66 170.5(6) 3 .
Cd2 O26 C65 O21 9.4(9) 3 .
Cd2 O26 C65 C66 -169.5(6) 3 .
Cd2 N5 C100 N6 173.7(5) . .
Cd2 N5 C117 C116 -172.1(6) . .
Cd2 N16 C180 N15 176.5(6) . .
Cd2 N16 C181 C182 -176.3(8) . .
Cd2 C38 C39 C40 -43(3) 6_566 .
Cd2 C38 C39 C44 135(3) 6_566 .
Cd2 C65 C66 C67 131(3) 3 .
Cd2 C65 C66 C71 -47(3) 3 .
Cd3 O3 C18 O4 -0.3(10) . .
Cd3 O3 C18 C17 178.0(7) . .
Cd3 O4 C18 O3 0.3(9) . .
Cd3 O4 C18 C17 -178.0(8) . .
Cd3 O15 C55 O14 -121.8(11) . .
Cd3 O15 C55 C54 60.5(13) . .
Cd3 O17 C62 Cd4 162(3) 2_655 .
Cd3 O17 C62 O18 173(2) 2_655 .
Cd3 O17 C62 C61 -6(3) 2_655 .
Cd3 O24 C79 O25 2.0(9) . .
Cd3 O24 C79 C78 -174.7(7) . .
Cd3 O25 C79 O24 -1.9(9) . .
Cd3 O25 C79 C78 174.8(7) . .
Cd3 N1 C80 N2 -173.4(7) . .
Cd3 N1 C97 C96 167.5(16) . .
Cd3 N1 C97A C96A -173(4) . .
Cd4 O17 C62 O18 10.5(10) . .
Cd4 O17 C62 C61 -168.3(7) . .
Cd4 O18 C62 O17 -10.6(10) . .
Cd4 O18 C62 C61 168.2(7) . .
Cd4 O24 C79 Cd3 -177(2) 2_655 .
Cd4 O24 C79 O25 -175.4(14) 2_655 .
Cd4 O24 C79 C78 8(2) 2_655 .
Cd4 O30 C135 O31 4.8(10) 3_545 .
Cd4 O30 C135 C134 -172.7(7) 3_545 .
Cd4 O31 C135 O30 -4.7(10) 3_545 .
Cd4 O31 C135 C134 172.8(7) 3_545 .
Cd4 N4 C93 N3 166.6(8) 6_575 .
Cd4 N4 C94 C95 -164.6(10) 6_575 .
Cd4 N9 C136 N10 -173.4(7) . .
Cd4 N9 C153 C152 172.9(9) . .
Cd5 O14 C55 O15 5.2(16) . .
Cd5 O14 C55 C54 -177.0(8) . .
Cd5 O33 C160 O34 5.7(11) 7_666 .
Cd5 O33 C160 C159 -170.6(8) 7_666 .
Cd5 O34 C160 O33 -5.5(10) 7_666 .
Cd5 O34 C160 C159 170.8(8) 7_666 .
Cd5 O35 C161 C162 151.1(9) . .
Cd5 O35 C164 C163 -159.8(8) . .
Cd5 N12 C149 N11 -179.8(9) 8_465 .
Cd5 N12 C150 C151 -168(2) 8_465 .
Cd5 N12 C1J C1I 166.7(18) 8_465 .
Cd6 O6 C25 O7 14.2(9) . .
Cd6 O6 C25 C24 -160.8(8) . .
Cd6 O7 C25 O6 -15.1(9) . .
Cd6 O7 C25 C24 160.0(7) . .
Cd6 O27 C118 O38 -17.8(10) . .
Cd6 O27 C118 C119 158.6(9) . .
Cd6 O38 C118 O27 19.6(10) . .
Cd6 O38 C118 C119 -157.0(8) . .
Cd6 N8 C113 N7 178.9(6) . .
Cd6 N8 C114 C115 180.0(6) . .
Cd6 C118 C119 C120 141.0(16) . .
Cd6 C118 C119 C124 -37(2) . .
O1 C5 C6 C7 176.4(9) . .
O1 C8 C9 C10 -177.1(8) . .
O1 C8 C13 C12 176.8(8) . .
O2 C12 C13 C8 -174.8(8) . .
O2 C14 C15 C16 173.4(8) . .
O2 C14 C20 C19 -172.6(8) . .
O5 C10 C11 C12 178.0(8) . .
O5 C21 C22 C23 174.3(9) . .
O5 C21 C27 C26 -173.1(8) . .
O8 C32 C33 C34 -177.9(9) . .
O8 C35 C36 C74 -176.5(8) . .
O8 C35 C37 C72 177.9(8) . .
O9 C28 C29 C30 -4.3(14) . .
O9 C28 C29 C34 177.0(9) . .
O10 C28 C29 C30 174.0(9) . .
O10 C28 C29 C34 -4.7(14) . .
O11 C1 C2 C3 6.1(13) . .
O11 C1 C2 C7 -173.7(9) . .
O12 C42 C43 C44 174.2(8) . .
O12 C45 C46 C47 -179.9(7) . .
O12 C45 C50 C49 179.6(7) . .
O13 C49 C50 C45 -178.1(7) . .
O13 C51 C52 C53 174.0(9) . .
O13 C51 C57 C56 -174.7(8) . .
O16 C47 C48 C49 180.0(7) . .
O16 C58 C59 C60 -179.6(8) . .
O16 C58 C64 C63 179.7(9) . .
O19 C38 C39 C40 -169.4(9) . .
O19 C38 C39 C44 7.8(13) . .
O20 C38 C39 C40 5.9(12) . .
O20 C38 C39 C44 -176.9(8) . .
O21 C65 C66 C67 7.7(11) . .
O21 C65 C66 C71 -170.3(8) . .
O22 C69 C70 C71 -179.9(8) . .
O22 C72 C73 C74 -177.3(7) . .
O23 C75 C76 C77 174.9(9) . .
O23 C75 C99 C98 -176.1(9) . .
O26 C65 C66 C67 -173.3(8) . .
O26 C65 C66 C71 8.6(12) . .
O27 C118 C119 C120 30.6(15) . .
O27 C118 C119 C124 -147.2(10) . .
O28 C122 C123 C124 177.0(9) . .
O28 C125 C126 C127 176.9(8) . .
O28 C125 C130 C129 -178.2(8) . .
O29 C129 C130 C125 175.1(8) . .
O29 C131 C132 C133 174.8(8) . .
O29 C131 C155 C154 -176.7(9) . .
O32 C127 C128 C129 179.2(8) . .
O32 C156 C157 C158 173.2(8) . .
O32 C156 C166 C165 -176.5(8) . .
O35 C161 C162 O36 57.6(14) . .
O36 C163 C164 O35 -51.9(17) . .
O38 C118 C119 C120 -152.8(10) . .
O38 C118 C119 C124 29.4(14) . .
O40 C1 C2 C3 -170.7(9) . .
O40 C1 C2 C7 9.5(14) . .
N1 C97A C96A N2 -4(5) . .
N2 C81 C82 C83 179.4(15) . .
N2 C81 C86 C85 -179.9(15) . .
N2 C81 C82A C83A -176(3) . .
N2 C81 C86A C85A -180(2) . .
N2 C96 C97 N1 2(2) . .
N3 C90 C91 C92 -177.9(14) . .
N4 C94 C95 N3 1.0(19) . .
N6 C101 C102 C103 -177.8(8) . .
N6 C101 C106 C105 179.5(8) . .
N6 C116 C117 N5 -0.6(11) . .
N7 C110 C111 C112 179.3(8) . .
N8 C114 C115 N7 1.2(11) . .
N10 C137 C138 C139 175.5(13) . .
N10 C137 C142 C141 -173.7(16) . .
N10 C137 C1E C1F 174(3) . .
N10 C137 C1H C1G -177(4) . .
N10 C152 C153 N9 1.1(15) . .
N11 C146 C147 C148 -179.6(13) . .
N11 C1I C1J N12 6(3) . .
N12 C150 C151 N11 -3(4) . .
N14 C168 C169 C170 176.5(11) . .
N14 C168 C173 C172 -177.7(11) . .
N14 C183 C184 N13 -3(8) . .
N14 C1K C1L N13 2(2) . .
N15 C177 C178 C179 176.3(12) . .
N15 C177 C1B C1A -179(3) . .
N15 C177 C1D C1C 179(3) . .
N16 C181 C182 N15 2.5(14) . .
C1 C2 C3 C4 177.9(9) . .
C1 C2 C7 C6 179.0(9) . .
C2 C3 C4 C5 3.1(14) . .
C3 C2 C7 C6 -0.8(15) . .
C3 C4 C5 O1 -179.3(8) . .
C3 C4 C5 C6 -0.8(15) . .
C4 C5 C6 C7 -2.2(16) . .
C5 O1 C8 C9 1.5(14) . .
C5 O1 C8 C13 -176.7(9) . .
C5 C6 C7 C2 3.0(16) . .
C7 C2 C3 C4 -2.3(14) . .
C8 O1 C5 C4 -73.1(12) . .
C8 O1 C5 C6 108.3(10) . .
C8 C9 C10 O5 -179.4(8) . .
C8 C9 C10 C11 0.8(13) . .
C9 C8 C13 C12 -1.4(14) . .
C9 C10 C11 C12 -2.2(13) . .
C10 O5 C21 C22 70.7(11) . .
C10 O5 C21 C27 -115.4(9) . .
C10 C11 C12 O2 176.2(8) . .
C10 C11 C12 C13 1.8(13) . .
C11 C12 C13 C8 -0.1(14) . .
C12 O2 C14 C15 53.5(12) . .
C12 O2 C14 C20 -132.2(9) . .
C13 C8 C9 C10 1.1(13) . .
C14 O2 C12 C11 32.0(12) . .
C14 O2 C12 C13 -153.2(8) . .
C14 C15 C16 C17 -1.0(14) . .
C15 C14 C20 C19 1.7(14) . .
C15 C16 C17 C18 -176.5(8) . .
C15 C16 C17 C19 1.8(14) . .
C16 C17 C18 O3 -9.4(13) . .
C16 C17 C18 O4 169.0(9) . .
C16 C17 C19 C20 -0.8(14) . .
C17 C19 C20 C14 -0.9(14) . .
C18 C17 C19 C20 177.5(9) . .
C19 C17 C18 O3 172.3(9) . .
C19 C17 C18 O4 -9.3(14) . .
C20 C14 C15 C16 -0.7(14) . .
C21 O5 C10 C9 -159.8(8) . .
C21 O5 C10 C11 20.0(12) . .
C21 C22 C23 C24 -1.9(15) . .
C22 C21 C27 C26 0.5(14) . .
C22 C23 C24 C25 -174.6(9) . .
C22 C23 C24 C26 2.0(15) . .
C23 C24 C25 Cd6 86(2) . .
C23 C24 C25 O6 -170.3(9) . .
C23 C24 C25 O7 14.5(14) . .
C23 C24 C26 C27 -0.8(14) . .
C24 C26 C27 C21 -0.4(14) . .
C25 C24 C26 C27 175.9(8) . .
C26 C24 C25 Cd6 -90(2) . .
C26 C24 C25 O6 13.0(13) . .
C26 C24 C25 O7 -162.1(8) . .
C27 C21 C22 C23 0.7(15) . .
C28 C29 C30 C31 -177.2(9) . .
C28 C29 C34 C33 178.5(9) . .
C29 C30 C31 C32 -2.9(14) . .
C30 C29 C34 C33 -0.2(15) . .
C30 C31 C32 O8 179.0(8) . .
C30 C31 C32 C33 3.0(14) . .
C31 C32 C33 C34 -1.7(15) . .
C32 O8 C35 C36 -148.9(8) . .
C32 O8 C35 C37 34.4(12) . .
C32 C33 C34 C29 0.3(16) . .
C34 C29 C30 C31 1.5(14) . .
C35 O8 C32 C31 50.9(12) . .
C35 O8 C32 C33 -132.9(9) . .
C35 C36 C74 O23 177.7(8) . .
C35 C36 C74 C73 -1.3(13) . .
C35 C37 C72 O22 176.2(8) . .
C35 C37 C72 C73 -2.1(13) . .
C36 C35 C37 C72 1.5(13) . .
C37 C35 C36 C74 0.2(13) . .
C37 C72 C73 C74 1.0(13) . .
C38 C39 C40 C41 174.6(8) . .
C38 C39 C44 C43 -175.9(8) . .
C39 C40 C41 C42 2.7(14) . .
C40 C39 C44 C43 1.3(13) . .
C40 C41 C42 O12 -175.1(8) . .
C40 C41 C42 C43 -1.3(14) . .
C41 C42 C43 C44 -0.1(14) . .
C42 O12 C45 C46 -25.1(11) . .
C42 O12 C45 C50 157.1(7) . .
C42 C43 C44 C39 0.0(14) . .
C44 C39 C40 C41 -2.6(13) . .
C45 O12 C42 C41 -48.7(12) . .
C45 O12 C42 C43 137.2(8) . .
C45 C46 C47 O16 -177.9(8) . .
C45 C46 C47 C48 0.6(13) . .
C46 C45 C50 C49 1.8(12) . .
C46 C47 C48 C49 1.4(13) . .
C47 O16 C58 C59 -91.6(10) . .
C47 O16 C58 C64 91.3(10) . .
C47 C48 C49 O13 176.5(8) . .
C47 C48 C49 C50 -1.9(13) . .
C48 C49 C50 C45 0.3(13) . .
C49 O13 C51 C52 70.7(11) . .
C49 O13 C51 C57 -113.9(9) . .
C50 C45 C46 C47 -2.3(12) . .
C51 O13 C49 C48 13.0(12) . .
C51 O13 C49 C50 -168.5(8) . .
C51 C52 C53 C54 1.3(15) . .
C52 C51 C57 C56 0.5(14) . .
C52 C53 C54 C55 -179.1(10) . .
C52 C53 C54 C56 -0.8(15) . .
C53 C54 C55 O14 27.4(16) . .
C53 C54 C55 O15 -154.6(10) . .
C53 C54 C56 C57 0.2(15) . .
C54 C56 C57 C51 0.0(15) . .
C55 C54 C56 C57 178.4(9) . .
C56 C54 C55 O14 -150.8(11) . .
C56 C54 C55 O15 27.1(15) . .
C57 C51 C52 C53 -1.2(15) . .
C58 O16 C47 C46 -6.4(12) . .
C58 O16 C47 C48 175.0(8) . .
C58 C59 C60 C61 0.4(14) . .
C59 C58 C64 C63 2.7(14) . .
C59 C60 C61 C62 177.7(9) . .
C59 C60 C61 C63 1.5(14) . .
C60 C61 C62 Cd4 -106(4) . .
C60 C61 C62 O17 -9.1(13) . .
C60 C61 C62 O18 172.1(9) . .
C60 C61 C63 C64 -1.4(15) . .
C61 C63 C64 C58 -0.6(15) . .
C62 C61 C63 C64 -177.5(9) . .
C63 C61 C62 Cd4 70(4) . .
C63 C61 C62 O17 166.9(9) . .
C63 C61 C62 O18 -11.9(14) . .
C64 C58 C59 C60 -2.5(14) . .
C65 C66 C67 C68 -177.6(7) . .
C65 C66 C71 C70 177.9(8) . .
C66 C67 C68 C69 -1.2(12) . .
C67 C66 C71 C70 -0.1(13) . .
C67 C68 C69 O22 -179.9(7) . .
C67 C68 C69 C70 1.8(13) . .
C68 C69 C70 C71 -1.6(14) . .
C69 O22 C72 C37 16.2(11) . .
C69 O22 C72 C73 -165.5(7) . .
C69 C70 C71 C66 0.7(14) . .
C71 C66 C67 C68 0.4(12) . .
C72 O22 C69 C68 73.8(10) . .
C72 O22 C69 C70 -107.8(9) . .
C72 C73 C74 O23 -178.2(8) . .
C72 C73 C74 C36 0.7(13) . .
C74 O23 C75 C76 102.7(11) . .
C74 O23 C75 C99 -84.0(12) . .
C75 O23 C74 C36 -177.1(8) . .
C75 O23 C74 C73 1.8(14) . .
C75 C76 C77 C78 -0.5(15) . .
C76 C75 C99 C98 -3.1(16) . .
C76 C77 C78 C79 -179.2(9) . .
C76 C77 C78 C98 0.4(15) . .
C77 C78 C79 O24 -157.4(9) . .
C77 C78 C79 O25 25.8(13) . .
C77 C78 C98 C99 -1.6(16) . .
C78 C98 C99 C75 2.9(17) . .
C79 C78 C98 C99 178.0(10) . .
C80 N1 C97 C96 3(2) . .
C80 N1 C97A C96A -11(4) . .
C80 N2 C81 C82 -36(2) . .
C80 N2 C81 C86 138.5(15) . .
C80 N2 C81 C82A 9(3) . .
C80 N2 C81 C86A -173(2) . .
C80 N2 C96 C97 -6(2) . .
C80 N2 C96A C97A 16(5) . .
C81 N2 C80 N1 -179.6(11) . .
C81 N2 C96 C97 -177.9(16) . .
C81 N2 C96A C97A 172(3) . .
C81 C82 C83 C84 -1(3) . .
C81 C82A C83A C84 -10(5) . .
C82 C81 C86 C85 -6(3) . .
C82 C83 C84 C85 -2(3) . .
C82 C83 C84 C87 -179.3(16) . .
C83 C84 C85 C86 2(3) . .
C83 C84 C87 C88 21(2) . .
C83 C84 C87 C92 -156.1(16) . .
C84 C85 C86 C81 2(3) . .
C84 C87 C88 C89 -179.6(16) . .
C84 C87 C92 C91 -179.0(14) . .
C84 C85A C86A C81 2(5) . .
C85 C84 C87 C88 -155.3(16) . .
C85 C84 C87 C92 27(2) . .
C86 C81 C82 C83 6(3) . .
C87 C84 C85 C86 179.0(16) . .
C87 C84 C83A C82A -174(3) . .
C87 C84 C85A C86A 178(2) . .
C87 C88 C89 C90 -2(3) . .
C88 C87 C92 C91 3(2) . .
C88 C89 C90 N3 179.3(16) . .
C88 C89 C90 C91 4(3) . .
C89 C90 C91 C92 -2(2) . .
C90 N3 C93 N4 -176.7(11) . .
C90 N3 C95 C94 174.6(13) . .
C90 C91 C92 C87 -1(3) . .
C92 C87 C88 C89 -2(3) . .
C93 N3 C90 C89 -145.9(16) . .
C93 N3 C90 C91 29(2) . .
C93 N3 C95 C94 1.3(17) . .
C93 N4 C94 C95 -3.0(17) . .
C94 N4 C93 N3 4.2(15) . .
C95 N3 C90 C89 42(2) . .
C95 N3 C90 C91 -142.4(15) . .
C95 N3 C93 N4 -3.5(15) . .
C96 N2 C80 N1 9(2) . .
C96 N2 C81 C82 134(3) . .
C96 N2 C81 C86 -51(3) . .
C97 N1 C80 N2 -8(2) . .
C98 C78 C79 O24 23.0(13) . .
C98 C78 C79 O25 -153.7(9) . .
C99 C75 C76 C77 1.9(16) . .
C100 N5 C117 C116 0.4(11) . .
C100 N6 C101 C102 32.2(13) . .
C100 N6 C101 C106 -149.1(9) . .
C100 N6 C116 C117 0.5(10) . .
C101 N6 C100 N5 -179.1(8) . .
C101 N6 C116 C117 179.3(8) . .
C101 C102 C103 C104 -1.3(14) . .
C102 C101 C106 C105 -1.8(14) . .
C102 C103 C104 C105 -2.6(14) . .
C102 C103 C104 C107 179.5(9) . .
C103 C104 C105 C106 4.3(13) . .
C103 C104 C107 C108 -42.0(13) . .
C103 C104 C107 C112 135.2(10) . .
C104 C105 C106 C101 -2.2(14) . .
C104 C107 C108 C109 179.2(9) . .
C104 C107 C112 C111 -176.0(9) . .
C105 C104 C107 C108 140.1(9) . .
C105 C104 C107 C112 -42.6(13) . .
C106 C101 C102 C103 3.5(14) . .
C107 C104 C105 C106 -177.8(8) . .
C107 C108 C109 C110 -4.5(15) . .
C108 C107 C112 C111 1.3(14) . .
C108 C109 C110 N7 -176.2(9) . .
C108 C109 C110 C111 4.0(15) . .
C109 C110 C111 C112 -0.9(14) . .
C110 N7 C113 N8 -178.2(8) . .
C110 N7 C115 C114 178.2(8) . .
C110 C111 C112 C107 -1.8(14) . .
C112 C107 C108 C109 1.8(14) . .
C113 N7 C110 C109 -152.6(10) . .
C113 N7 C110 C111 27.2(14) . .
C113 N7 C115 C114 -1.7(10) . .
C113 N8 C114 C115 -0.2(11) . .
C114 N8 C113 N7 -0.9(11) . .
C115 N7 C110 C109 27.5(14) . .
C115 N7 C110 C111 -152.6(9) . .
C115 N7 C113 N8 1.6(11) . .
C116 N6 C100 N5 -0.2(10) . .
C116 N6 C101 C102 -146.4(10) . .
C116 N6 C101 C106 32.3(14) . .
C117 N5 C100 N6 -0.1(10) . .
C118 C119 C120 C121 -177.1(9) . .
C118 C119 C124 C123 173.2(10) . .
C119 C120 C121 C122 4.0(15) . .
C120 C119 C124 C123 -4.7(16) . .
C120 C121 C122 O28 179.3(8) . .
C120 C121 C122 C123 -4.9(15) . .
C121 C122 C123 C124 0.9(15) . .
C122 O28 C125 C126 4.6(13) . .
C122 O28 C125 C130 -174.0(8) . .
C122 C123 C124 C119 3.9(16) . .
C124 C119 C120 C121 0.7(15) . .
C125 O28 C122 C121 -67.6(11) . .
C125 O28 C122 C123 116.3(9) . .
C125 C126 C127 O32 -175.1(7) . .
C125 C126 C127 C128 1.5(13) . .
C126 C125 C130 C129 3.1(14) . .
C126 C127 C128 C129 2.9(13) . .
C127 O32 C156 C157 63.0(11) . .
C127 O32 C156 C166 -119.6(9) . .
C127 C128 C129 O29 -177.4(8) . .
C127 C128 C129 C130 -4.6(14) . .
C128 C129 C130 C125 1.7(15) . .
C129 O29 C131 C132 137.7(9) . .
C129 O29 C131 C155 -45.3(13) . .
C130 C125 C126 C127 -4.6(13) . .
C131 O29 C129 C128 -29.3(14) . .
C131 O29 C129 C130 157.3(9) . .
C131 C132 C133 C134 2.3(14) . .
C132 C131 C155 C154 0.1(15) . .
C132 C133 C134 C135 -176.2(8) . .
C132 C133 C134 C154 -0.4(13) . .
C133 C134 C135 O30 -174.5(9) . .
C133 C134 C135 O31 7.9(13) . .
C133 C134 C154 C155 -1.7(14) . .
C134 C154 C155 C131 1.9(14) . .
C135 C134 C154 C155 174.1(9) . .
C136 N9 C153 C152 -1.9(15) . .
C136 N10 C137 C138 -149.5(12) . .
C136 N10 C137 C142 31(2) . .
C136 N10 C137 C1E 140(3) . .
C136 N10 C137 C1H -23(3) . .
C136 N10 C152 C153 0.1(14) . .
C137 N10 C136 N9 172.9(10) . .
C137 N10 C152 C153 -173.5(12) . .
C137 C138 C139 C140 0(2) . .
C137 C1E C1F C140 5(7) . .
C138 C137 C142 C141 7(3) . .
C138 C139 C140 C141 3(2) . .
C138 C139 C140 C143 -176.1(13) . .
C139 C140 C141 C142 -2(3) . .
C139 C140 C143 C144 -32.9(18) . .
C139 C140 C143 C148 149.0(14) . .
C140 C141 C142 C137 -4(4) . .
C140 C143 C144 C145 -179.4(13) . .
C140 C143 C148 C147 180.0(13) . .
C140 C1G C1H C137 1(6) . .
C141 C140 C143 C144 147.8(17) . .
C141 C140 C143 C148 -30(2) . .
C142 C137 C138 C139 -5(2) . .
C143 C140 C141 C142 177.6(18) . .
C143 C140 C1F C1E 179(3) . .
C143 C140 C1G C1H 177(3) . .
C143 C144 C145 C146 -1(2) . .
C144 C143 C148 C147 2(2) . .
C144 C145 C146 N11 -179.8(14) . .
C144 C145 C146 C147 2(2) . .
C145 C146 C147 C148 -2(2) . .
C146 N11 C149 N12 178.2(13) . .
C146 N11 C151 C150 175(2) . .
C146 N11 C1I C1J -171(2) . .
C146 C147 C148 C143 0(2) . .
C148 C143 C144 C145 -1(2) . .
C149 N11 C146 C145 13(2) . .
C149 N11 C146 C147 -169.5(14) . .
C149 N11 C151 C150 13(3) . .
C149 N11 C1I C1J -17(3) . .
C149 N12 C150 C151 -7(3) . .
C149 N12 C1J C1I 7(3) . .
C150 N12 C149 N11 16(2) . .
C151 N11 C146 C145 -146(2) . .
C151 N11 C146 C147 31(3) . .
C151 N11 C149 N12 -21(3) . .
C152 N10 C136 N9 -1.3(14) . .
C152 N10 C137 C138 23.2(18) . .
C152 N10 C137 C142 -155.9(18) . .
C152 N10 C137 C1E -47(3) . .
C152 N10 C137 C1H 149(3) . .
C153 N9 C136 N10 2.0(14) . .
C154 C134 C135 O30 9.7(13) . .
C154 C134 C135 O31 -167.9(9) . .
C155 C131 C132 C133 -2.2(15) . .
C156 O32 C127 C126 -175.6(7) . .
C156 O32 C127 C128 7.9(12) . .
C156 C157 C158 C159 6.0(14) . .
C157 C156 C166 C165 0.8(15) . .
C157 C158 C159 C160 -179.8(9) . .
C157 C158 C159 C165 -4.8(14) . .
C158 C159 C160 O33 -169.2(9) . .
C158 C159 C160 O34 14.3(14) . .
C158 C159 C165 C166 1.5(15) . .
C159 C165 C166 C156 0.5(15) . .
C160 C159 C165 C166 176.3(9) . .
C161 O35 C164 C163 41.8(16) . .
C162 O36 C163 C164 65.2(14) . .
C163 O36 C162 C161 -65.4(13) . .
C164 O35 C161 C162 -47.9(15) . .
C165 C159 C160 O33 16.0(14) . .
C165 C159 C160 O34 -160.5(10) . .
C166 C156 C157 C158 -4.0(14) . .
C167 N13 C184 C183 -17(7) . .
C167 N13 C1L C1K 3.2(18) . .
C167 N14 C168 C169 155.8(11) . .
C167 N14 C168 C173 -20.4(18) . .
C167 N14 C183 C184 22(7) . .
C167 N14 C1K C1L -6.8(18) . .
C168 N14 C167 N13 176.2(10) . .
C168 N14 C183 C184 170(5) . .
C168 N14 C1K C1L -173.9(13) . .
C168 C169 C170 C171 3.3(19) . .
C169 C168 C173 C172 6.0(18) . .
C169 C170 C171 C172 1.7(18) . .
C169 C170 C171 C174 -178.5(11) . .
C170 C171 C172 C173 -2.8(18) . .
C170 C171 C174 C175 -145.5(13) . .
C170 C171 C174 C179 36.8(17) . .
C170 C171 C174 C1A -38(2) . .
C170 C171 C174 C1C 147(3) . .
C171 C172 C173 C168 -1.1(19) . .
C171 C174 C175 C176 178.6(13) . .
C171 C174 C179 C178 -178.3(12) . .
C171 C174 C1A C1B 178(3) . .
C171 C174 C1C C1D -179(3) . .
C172 C171 C174 C175 34.3(18) . .
C172 C171 C174 C179 -143.4(12) . .
C172 C171 C174 C1A 142(2) . .
C172 C171 C174 C1C -33(3) . .
C173 C168 C169 C170 -7.1(18) . .
C174 C171 C172 C173 177.4(11) . .
C174 C175 C176 C177 -2(2) . .
C174 C1A C1B C177 -2(5) . .
C174 C1C C1D C177 2(7) . .
C175 C174 C179 C178 4(2) . .
C175 C176 C177 N15 -176.2(11) . .
C175 C176 C177 C178 8(2) . .
C176 C177 C178 C179 -8(2) . .
C177 N15 C180 N16 178.1(9) . .
C177 N15 C182 C181 -179.9(10) . .
C177 C178 C179 C174 2(2) . .
C179 C174 C175 C176 -4(2) . .
C180 N15 C177 C176 158.5(11) . .
C180 N15 C177 C178 -25.8(16) . .
C180 N15 C177 C1B 52(2) . .
C180 N15 C177 C1D -138(3) . .
C180 N15 C182 C181 -1.1(13) . .
C180 N16 C181 C182 -3.0(14) . .
C181 N16 C180 N15 2.3(12) . .
C182 N15 C177 C176 -22.9(17) . .
C182 N15 C177 C178 152.8(12) . .
C182 N15 C177 C1B -129.6(19) . .
C182 N15 C177 C1D 41(3) . .
C182 N15 C180 N16 -0.8(12) . .
C183 N14 C167 N13 -35(4) . .
C183 N14 C168 C169 16(5) . .
C183 N14 C168 C173 -160(5) . .
C184 N13 C167 N14 35(3) . .
O41 C187 C188 O42 -53(3) . .
O42 C185 C186 O41 58(3) . .
C185 O42 C188 C187 49(3) . .
C186 O41 C187 C188 60(3) . .
C187 O41 C186 C185 -59(3) . .
C188 O42 C185 C186 -55(3) . .
C1A C174 C1C C1D 7(6) . .
C1B C177 C1D C1C -10(5) . .
C1C C174 C1A C1B -6(5) . .
C1D C177 C1B C1A 9(5) . .
C82A C81 C86A C85A -2(4) . .
C83A C84 C87 C88 -19(3) . .
C83A C84 C87 C92 163(2) . .
C83A C84 C85A C86A -6(4) . .
C85A C84 C87 C88 157(2) . .
C85A C84 C87 C92 -21(2) . .
C85A C84 C83A C82A 10(4) . .
C86A C81 C82A C83A 6(5) . .
C1E C137 C1H C1G 17(6) . .
C1F C140 C143 C144 36(4) . .
C1F C140 C143 C148 -142(3) . .
C1F C140 C1G C1H -20(5) . .
C1G C140 C143 C144 -160.7(18) . .
C1G C140 C143 C148 21(2) . .
C1G C140 C1F C1E 18(6) . .
C1H C137 C1E C1F -21(5) . .
C1I N11 C146 C145 160(3) . .
C1I N11 C146 C147 -22(3) . .
C1I N11 C149 N12 22(2) . .
C1J N12 C149 N11 -20(3) . .
C1K N14 C167 N13 9.4(15) . .
C1K N14 C168 C169 -39.6(19) . .
C1K N14 C168 C173 144.2(15) . .
C1L N13 C167 N14 -7.7(14) . .
C97A N1 C80 N2 24(3) . .
C96A N2 C80 N1 -25(4) . .
C96A N2 C81 C82A -140(5) . .
C96A N2 C81 C86A 38(5) . .

loop_
_platon_squeeze_void_nr
_platon_squeeze_void_average_x
_platon_squeeze_void_average_y
_platon_squeeze_void_average_z
_platon_squeeze_void_volume
_platon_squeeze_void_count_electrons
_platon_squeeze_void_content
1 0.172 0.016 0.455 54 4 ' '
2 0.172 -0.016 0.955 54 4 ' '
3 0.335 0.002 0.002 20 0 ' '
4 0.335 -0.002 0.502 20 0 ' '
5 0.665 -0.002 -0.002 20 0 ' '
6 0.665 0.002 0.498 20 0 ' '
7 0.828 -0.016 0.545 55 4 ' '
8 0.828 0.016 1.045 55 4 ' '
9 0.410 0.106 0.224 103 23 ' '
10 0.590 0.106 0.276 102 23 ' '
11 0.294 0.110 0.813 34 9 ' '
12 0.706 0.110 0.687 34 9 ' '
13 0.059 0.095 0.354 25 4 ' '
14 0.941 0.095 0.146 25 4 ' '
15 0.500 0.126 0.750 20 4 ' '
16 0.233 0.122 0.679 9 2 ' '
17 0.767 0.122 0.821 8 2 ' '
18 0.049 0.145 0.849 21 3 ' '
19 0.951 0.145 0.651 21 3 ' '
20 0.265 0.135 0.536 7 0 ' '
21 0.735 0.135 0.964 7 0 ' '
22 0.308 0.164 0.307 20 1 ' '
23 0.692 0.164 0.193 21 1 ' '
24 0.106 0.209 0.109 57 8 ' '
25 0.894 0.209 0.391 57 8 ' '
26 0.457 0.234 0.440 8 0 ' '
27 0.543 0.234 0.060 8 0 ' '
28 0.394 0.291 -0.109 57 8 ' '
29 0.606 0.291 0.609 57 8 ' '
30 0.043 0.266 0.560 8 0 ' '
31 0.957 0.266 0.940 8 0 ' '
32 0.090 0.394 0.776 102 23 ' '
33 0.910 0.394 0.724 103 23 ' '
34 0.192 0.336 0.693 20 1 ' '
35 0.808 0.336 0.807 20 1 ' '
36 0.451 0.355 0.151 21 3 ' '
37 0.549 0.354 0.349 21 3 ' '
38 0.206 0.390 0.187 34 9 ' '
39 0.794 0.390 0.313 34 9 ' '
40 0.235 0.365 0.464 7 0 ' '
41 0.765 0.365 0.036 7 0 ' '
42 0.000 0.374 0.250 20 4 ' '
43 0.267 0.378 0.321 8 2 ' '
44 0.733 0.378 0.179 9 2 ' '
45 0.441 0.404 0.646 26 4 ' '
46 0.559 0.404 0.854 26 4 ' '
47 0.328 0.484 0.545 55 4 ' '
48 0.672 0.484 0.955 55 4 ' '
49 0.165 0.502 0.498 20 0 ' '
50 0.165 0.498 -0.002 20 0 ' '
51 0.835 0.498 0.502 20 0 ' '
52 0.835 0.502 0.002 20 0 ' '
53 0.328 0.516 0.045 55 4 ' '
54 0.672 0.516 0.455 54 4 ' '
55 0.090 0.606 0.276 102 23 ' '
56 0.910 0.606 0.224 103 23 ' '
57 0.206 0.610 0.687 34 9 ' '
58 0.794 0.610 0.813 34 9 ' '
59 0.441 0.595 0.146 25 4 ' '
60 0.559 0.595 0.354 25 4 ' '
61 0.000 0.626 0.750 20 4 ' '
62 0.267 0.622 0.821 8 2 ' '
63 0.733 0.622 0.679 9 2 ' '
64 0.451 0.645 0.651 21 3 ' '
65 0.549 0.645 0.849 21 3 ' '
66 0.235 0.635 0.964 7 0 ' '
67 0.765 0.635 0.536 7 0 ' '
68 0.192 0.664 0.193 21 1 ' '
69 0.808 0.664 0.307 20 1 ' '
70 0.394 0.709 0.391 57 8 ' '
71 0.606 0.709 0.109 57 8 ' '
72 0.043 0.734 0.060 8 0 ' '
73 0.957 0.734 0.440 8 0 ' '
74 0.106 0.791 0.609 57 8 ' '
75 0.894 0.791 -0.109 57 8 ' '
76 0.457 0.766 0.940 8 0 ' '
77 0.543 0.766 0.560 8 0 ' '
78 0.410 0.894 0.724 103 23 ' '
79 0.590 0.894 0.776 102 23 ' '
80 0.308 0.836 0.807 20 1 ' '
81 0.692 0.836 0.693 20 1 ' '
82 0.049 0.854 0.349 21 3 ' '
83 0.951 0.855 0.151 21 3 ' '
84 0.294 0.890 0.313 34 9 ' '
85 0.706 0.890 0.187 34 9 ' '
86 0.265 0.865 0.036 7 0 ' '
87 0.735 0.865 0.464 7 0 ' '
88 0.500 0.874 0.250 20 4 ' '
89 0.233 0.878 0.179 9 2 ' '
90 0.767 0.878 0.321 8 2 ' '
91 0.059 0.904 0.854 26 4 ' '
92 0.941 0.904 0.646 26 4 ' '
